data_7046330
loop_
_publ_author_name
'Wang, Jin'
'Shi, Wenjie'
'Li, Shujie'
'Mao, Qiyun'
'Ma, Pengtao'
'Niu, Jingyang'
'Wang, Jingping'

_publ_section_title
;
 Construction of a new binding manner in carboxylic acid-functionalized
 phosphomolybdates.
;
_journal_issue 24
_journal_name_full 'Dalton transactions (Cambridge, England : 2003)'
_journal_page_first 7949
_journal_page_last 7955
_journal_paper_doi 10.1039/c8dt01540f
_journal_volume 47
_journal_year 2018
_chemical_formula_moiety 'C28 H12 Cs3.5 Mo18 N4 O90.5 P3, 11.5(O)'
_chemical_formula_sum 'C28 H54 Cs3.5 Mo18 N4 O102 P3'
_chemical_formula_weight 4363.76
_space_group_crystal_system triclinic
_space_group_IT_number 2
_space_group_name_Hall '-P 1'
_space_group_name_H-M_alt 'P -1'
_symmetry_space_group_name_Hall '-P 1'
_symmetry_space_group_name_H-M 'P -1'
_atom_sites_solution_hydrogens geom
_audit_creation_date 2015-11-11
_audit_creation_method
;
Olex2 1.2
(compiled 2015.09.30 svn.r3233 for OlexSys, GUI svn.r5103)
;
_audit_update_record
;
2018-03-30 deposited with the CCDC.
2018-05-14 downloaded from the CCDC.
;
_cell_angle_alpha 96.4300(10)
_cell_angle_beta 94.7450(10)
_cell_angle_gamma 96.2270(10)
_cell_formula_units_Z 2
_cell_length_a 12.2276(10)
_cell_length_b 17.7227(14)
_cell_length_c 33.640(3)
_cell_measurement_reflns_used 9939
_cell_measurement_temperature 296(2)
_cell_measurement_theta_max 27.62
_cell_measurement_theta_min 2.27
_cell_volume 7168.1(10)
_computing_cell_refinement 'Bruker SAINT'
_computing_data_collection 'Bruker APEX2'
_computing_data_reduction 'Bruker SAINT'
_computing_molecular_graphics 'Olex2 (Dolomanov et al., 2009)'
_computing_publication_material 'Olex2 (Dolomanov et al., 2009)'
_computing_structure_refinement 'ShelXL (Sheldrick, 2015)'
_computing_structure_solution 'ShelXS-1997 (Sheldrick, 2008)'
_diffrn_ambient_temperature 296.15
_diffrn_measured_fraction_theta_full 0.988
_diffrn_measured_fraction_theta_max 0.988
_diffrn_measurement_device_type 'Bruker APEX-II CCD'
_diffrn_measurement_method '\f and \w scans'
_diffrn_radiation_monochromator graphite
_diffrn_radiation_type MoK\a
_diffrn_radiation_wavelength 0.71073
_diffrn_reflns_av_R_equivalents 0.0251
_diffrn_reflns_av_unetI/netI 0.0520
_diffrn_reflns_Laue_measured_fraction_full 0.988
_diffrn_reflns_Laue_measured_fraction_max 0.988
_diffrn_reflns_limit_h_max 14
_diffrn_reflns_limit_h_min -14
_diffrn_reflns_limit_k_max 15
_diffrn_reflns_limit_k_min -21
_diffrn_reflns_limit_l_max 40
_diffrn_reflns_limit_l_min -40
_diffrn_reflns_number 36984
_diffrn_reflns_point_group_measured_fraction_full 0.988
_diffrn_reflns_point_group_measured_fraction_max 0.988
_diffrn_reflns_theta_full 25.100
_diffrn_reflns_theta_max 25.100
_diffrn_reflns_theta_min 1.790
_diffrn_standards_number 0
_exptl_absorpt_coefficient_mu 2.523
_exptl_absorpt_correction_T_max 0.7457
_exptl_absorpt_correction_T_min 0.3908
_exptl_absorpt_correction_type multi-scan
_exptl_absorpt_process_details
;
SADABS-2008/1 (Bruker,2008) was used for absorption correction.
wR2(int) was 0.1002 before and 0.0379 after correction.
The Ratio of minimum to maximum transmission is 0.5241.
The \l/2 correction factor is 0.0015.
;
_exptl_crystal_colour colorless
_exptl_crystal_density_diffrn 2.022
_exptl_crystal_density_method 'not measured'
_exptl_crystal_description block
_exptl_crystal_F_000 4119
_exptl_crystal_size_max 0.5
_exptl_crystal_size_mid 0.5
_exptl_crystal_size_min 0.45
_refine_diff_density_max 3.635
_refine_diff_density_min -3.258
_refine_diff_density_rms 0.244
_refine_ls_extinction_method none
_refine_ls_goodness_of_fit_ref 1.007
_refine_ls_hydrogen_treatment constr
_refine_ls_matrix_type full
_refine_ls_number_parameters 769
_refine_ls_number_reflns 25255
_refine_ls_number_restraints 0
_refine_ls_restrained_S_all 1.007
_refine_ls_R_factor_all 0.0943
_refine_ls_R_factor_gt 0.0754
_refine_ls_shift/su_max 0.001
_refine_ls_shift/su_mean 0.000
_refine_ls_structure_factor_coef Fsqd
_refine_ls_weighting_details 'w=1/[\s^2^(Fo^2^)+(0.1242P)^2^+106.2531P] where P=(Fo^2^+2Fc^2^)/3'
_refine_ls_weighting_scheme calc
_refine_ls_wR_factor_gt 0.2065
_refine_ls_wR_factor_ref 0.2268
_reflns_Friedel_coverage 0.000
_reflns_number_gt 19673
_reflns_number_total 25255
_reflns_threshold_expression 'I > 2\s(I)'
_cod_data_source_file c8dt01540f2.cif
_cod_data_source_block njy1
_cod_depositor_comments 'Adding full bibliography for 7046330--7046333.cif.'
_cod_original_cell_volume 7168.0(10)
_cod_original_formula_sum 'C28 H54 Cs3.50 Mo18 N4 O102 P3'
_cod_database_code 7046330
_shelx_space_group_comment
;
The symmetry employed for this shelxl refinement is uniquely defined
by the following loop, which should always be used as a source of
symmetry information in preference to the above space-group names.
They are only intended as comments.
;
_shelx_estimated_absorpt_t_max 0.396
_shelx_estimated_absorpt_t_min 0.365
_olex2_refinement_description
;
1. Fixed Uiso
 At 1.2 times of:
  All C(H) groups
2. Others
 Fixed Sof: Cs2(0.5) Cs3(0.5) Cs4(0.5) Cs5(0.5) Cs6(0.5) Cs7(0.25) Cs8(0.25)
 O21W(0.5) O22W(0.5)
3.a Aromatic/amide H refined with riding coordinates:
 C3(H3), C4(H4), C5(H5), C10(H10), C11(H11), C12(H12), C17(H17), C18(H18),
 C19(H19), C24(H24), C25(H25), C26(H26)
;
_shelx_shelxl_version_number 2014/7
_olex2_submission_special_instructions 'No special instructions were received'

loop_
_space_group_symop_operation_xyz
'x, y, z'
'-x, -y, -z'

loop_
_atom_site_label
_atom_site_type_symbol
_atom_site_fract_x
_atom_site_fract_y
_atom_site_fract_z
_atom_site_U_iso_or_equiv
_atom_site_adp_type
_atom_site_occupancy
_atom_site_site_symmetry_order
_atom_site_calc_flag
_atom_site_refinement_flags_posn
_atom_site_refinement_flags_adp
_atom_site_refinement_flags_occupancy
Mo1 Mo 0.71518(9) 1.59713(6) 0.68203(3) 0.0424(3) Uani 1 1 d . . .
Mo2 Mo 0.85349(7) 1.61198(5) 0.78217(3) 0.0318(2) Uani 1 1 d . . .
Mo3 Mo 0.70371(8) 1.59354(5) 0.86085(3) 0.0333(2) Uani 1 1 d . . .
Mo4 Mo 0.40643(8) 1.54724(6) 0.84393(3) 0.0384(2) Uani 1 1 d . . .
Mo5 Mo 0.27743(8) 1.53981(6) 0.75046(3) 0.0416(3) Uani 1 1 d . . .
Mo6 Mo 0.43811(10) 1.56846(6) 0.66633(3) 0.0446(3) Uani 1 1 d . . .
Mo7 Mo -0.00391(7) 1.15419(6) 0.66165(3) 0.0325(2) Uani 1 1 d . . .
Mo9 Mo 0.17962(8) 0.84906(5) 0.65483(3) 0.0341(2) Uani 1 1 d . . .
Mo8 Mo 0.03390(7) 0.99567(6) 0.70455(3) 0.0330(2) Uani 1 1 d . . .
Mo10 Mo 0.31665(8) 0.88517(6) 0.57497(3) 0.0358(2) Uani 1 1 d . . .
Mo11 Mo 0.28895(9) 1.05860(6) 0.53125(3) 0.0366(2) Uani 1 1 d . . .
Mo12 Mo 0.12865(8) 1.18561(6) 0.57025(3) 0.0358(2) Uani 1 1 d . . .
Mo13 Mo 0.65758(8) 1.23894(6) 0.96464(3) 0.0350(2) Uani 1 1 d . . .
Mo14 Mo 0.81593(7) 1.09988(5) 0.94095(3) 0.0287(2) Uani 1 1 d . . .
Mo15 Mo 0.69423(7) 0.91919(5) 0.88835(3) 0.0272(2) Uani 1 1 d . . .
Mo16 Mo 0.42086(7) 0.88656(5) 0.86306(3) 0.0303(2) Uani 1 1 d . . .
Mo17 Mo 0.25207(8) 1.03481(6) 0.88885(3) 0.0369(2) Uani 1 1 d . . .
Mo18 Mo 0.36679(9) 1.20522(6) 0.93642(3) 0.0418(3) Uani 1 1 d . . .
Cs1 Cs 0.5000 1.0000 1.0000 0.0817(5) Uani 1 2 d S T P
Cs2 Cs -0.02152(15) 0.91138(14) 0.54565(5) 0.0684(6) Uani 0.5 1 d . . .
Cs3 Cs 0.2438(2) 1.35248(15) 0.66488(8) 0.0838(6) Uiso 0.5 1 d . . .
Cs4 Cs 0.0569(3) 1.62682(19) 0.68623(10) 0.1102(9) Uiso 0.5 1 d . . .
Cs5 Cs 0.5427(2) 0.74113(14) 0.93446(7) 0.0781(6) Uiso 0.5 1 d . . .
Cs6 Cs 0.4109(3) 1.7808(2) 0.74217(12) 0.1276(11) Uiso 0.5 1 d . . .
Cs7 Cs 0.1764(4) 0.6922(3) 0.83916(15) 0.0807(12) Uiso 0.25 1 d . . .
Cs8 Cs 0.1392(6) 1.0984(4) 0.9970(2) 0.1093(18) Uiso 0.25 1 d . . .
P1 P 0.5677(2) 1.55743(15) 0.76301(8) 0.0282(5) Uani 1 1 d . . .
P2 P 0.1805(2) 1.03054(15) 0.62251(7) 0.0270(5) Uani 1 1 d . . .
P3 P 0.5438(2) 1.07525(15) 0.89761(8) 0.0255(5) Uani 1 1 d . . .
N1 N 0.3162(7) 1.2648(5) 0.7489(3) 0.0331(19) Uiso 1 1 d . . .
N2 N 0.4907(8) 1.3034(5) 0.6398(3) 0.035(2) Uiso 1 1 d . . .
N3 N 0.7721(7) 1.3297(5) 0.8411(3) 0.0308(19) Uiso 1 1 d . . .
N4 N 0.5151(7) 0.9569(5) 0.7339(3) 0.0321(19) Uiso 1 1 d . . .
O1 O 0.7298(9) 1.6941(6) 0.6939(3) 0.063(3) Uiso 1 1 d . . .
O2 O 0.5818(8) 1.5856(5) 0.6468(3) 0.053(2) Uiso 1 1 d . . .
O3 O 0.3611(9) 1.5396(6) 0.6222(3) 0.069(3) Uiso 1 1 d . . .
O4 O 0.2638(8) 1.6343(5) 0.7513(3) 0.057(2) Uiso 1 1 d . . .
O5 O 0.3530(8) 1.5034(6) 0.8816(3) 0.058(2) Uiso 1 1 d . . .
O6 O 0.8092(9) 1.5831(6) 0.6472(3) 0.070(3) Uiso 1 1 d . . .
O7 O 0.1489(8) 1.4955(5) 0.7334(3) 0.057(2) Uiso 1 1 d . . .
O8 O 0.9909(7) 1.6034(5) 0.7805(3) 0.050(2) Uiso 1 1 d . . .
O9 O 0.3494(7) 1.5250(5) 0.7029(3) 0.0446(19) Uiso 1 1 d . . .
O10 O 0.6733(7) 1.4678(5) 0.6771(3) 0.0446(19) Uiso 1 1 d . . .
O11 O 0.8442(6) 1.6119(4) 0.8386(2) 0.0370(17) Uiso 1 1 d . . .
O12 O 0.7516(8) 1.5757(6) 0.9076(3) 0.058(2) Uiso 1 1 d . . .
O13 O 0.4148(9) 1.6616(6) 0.6761(3) 0.068(3) Uiso 1 1 d . . .
O14 O 0.5712(6) 1.5861(4) 0.7223(2) 0.0364(17) Uiso 1 1 d . . .
O15 O 0.8279(6) 1.4824(4) 0.7853(2) 0.0379(17) Uiso 1 1 d . . .
O16 O 0.6740(7) 1.6846(5) 0.8681(3) 0.047(2) Uiso 1 1 d . . .
O17 O 0.4278(7) 1.4254(5) 0.8128(3) 0.0443(19) Uiso 1 1 d . . .
O18 O 0.5585(6) 1.5414(4) 0.8551(2) 0.0385(17) Uiso 1 1 d . . .
O19 O 0.3313(7) 1.4199(5) 0.7534(2) 0.0431(19) Uiso 1 1 d . . .
O20 O 0.4065(8) 1.6424(5) 0.8589(3) 0.056(2) Uiso 1 1 d . . .
O21 O 0.6670(6) 1.5945(4) 0.7917(2) 0.0314(16) Uiso 1 1 d . . .
O22 O 0.7983(6) 1.5734(4) 0.7283(2) 0.0366(17) Uiso 1 1 d . . .
O23 O 0.4595(6) 1.5688(4) 0.7809(2) 0.0336(16) Uiso 1 1 d . . .
O24 O 0.7299(7) 1.4719(5) 0.8376(2) 0.0418(18) Uiso 1 1 d . . .
O25 O 0.2739(7) 1.5314(5) 0.8066(3) 0.046(2) Uiso 1 1 d . . .
O26 O 0.8454(7) 1.7062(5) 0.7796(3) 0.047(2) Uiso 1 1 d . . .
O27 O 0.4892(7) 1.4510(5) 0.6654(3) 0.048(2) Uiso 1 1 d . . .
O28 O 0.1338(8) 1.2796(5) 0.5619(3) 0.056(2) Uiso 1 1 d . . .
O29 O 0.4256(8) 0.8419(5) 0.5586(3) 0.054(2) Uiso 1 1 d . . .
O30 O -0.0810(8) 0.9397(5) 0.6809(3) 0.056(2) Uiso 1 1 d . . .
O31 O 0.3874(8) 1.0741(6) 0.4991(3) 0.061(2) Uiso 1 1 d . . .
O32 O -0.0438(7) 1.2373(5) 0.6840(3) 0.050(2) Uiso 1 1 d . . .
O33 O -0.0205(6) 1.0935(4) 0.7047(2) 0.0386(18) Uiso 1 1 d . . .
O34 O 0.1987(8) 0.7798(5) 0.6855(3) 0.052(2) Uiso 1 1 d . . .
O35 O 0.2127(7) 0.8539(5) 0.5381(3) 0.046(2) Uiso 1 1 d . . .
O36 O 0.0293(7) 0.9856(5) 0.7543(3) 0.050(2) Uiso 1 1 d . . .
O37 O 0.2715(7) 0.8188(5) 0.6142(2) 0.0409(18) Uiso 1 1 d . . .
O38 O 0.1958(6) 0.9464(4) 0.6135(2) 0.0306(15) Uiso 1 1 d . . .
O39 O 0.4015(7) 1.1312(5) 0.5801(3) 0.0437(19) Uiso 1 1 d . . .
O40 O 0.2258(7) 1.1520(5) 0.5306(3) 0.0441(19) Uiso 1 1 d . . .
O41 O 0.1855(7) 0.9983(5) 0.5025(3) 0.049(2) Uiso 1 1 d . . .
O42 O 0.3425(7) 0.9101(5) 0.6821(2) 0.0422(19) Uiso 1 1 d . . .
O43 O 0.0070(8) 1.1435(5) 0.5451(3) 0.054(2) Uiso 1 1 d . . .
O44 O 0.3496(6) 0.9854(4) 0.5611(2) 0.0371(17) Uiso 1 1 d . . .
O45 O 0.1749(6) 1.0669(4) 0.5835(2) 0.0342(16) Uiso 1 1 d . . .
O46 O -0.1182(7) 1.1151(5) 0.6309(3) 0.050(2) Uiso 1 1 d . . .
O47 O 0.2987(6) 1.2178(4) 0.6070(2) 0.0388(18) Uiso 1 1 d . . .
O48 O 0.1991(6) 1.0770(4) 0.7228(2) 0.0323(16) Uiso 1 1 d . . .
O49 O 0.4338(7) 0.9421(4) 0.6301(2) 0.0392(18) Uiso 1 1 d . . .
O50 O 0.0797(6) 1.0414(4) 0.6449(2) 0.0319(16) Uiso 1 1 d . . .
O51 O 0.1404(6) 0.9292(4) 0.6920(2) 0.0328(16) Uiso 1 1 d . . .
O52 O 0.0873(6) 1.1919(4) 0.6232(2) 0.0386(18) Uiso 1 1 d . . .
O53 O 0.1634(6) 1.1835(4) 0.6964(2) 0.0346(16) Uiso 1 1 d . . .
O54 O 0.0531(8) 0.8188(5) 0.6296(3) 0.054(2) Uiso 1 1 d . . .
O55 O 0.2740(9) 1.0941(6) 0.8291(3) 0.068(3) Uiso 1 1 d . . .
O56 O 0.3754(9) 1.2410(6) 0.8697(3) 0.072(3) Uiso 1 1 d . . .
O57 O 0.3043(10) 1.2859(7) 0.9468(4) 0.080(3) Uiso 1 1 d . . .
O58 O 0.1175(9) 1.0068(6) 0.8711(3) 0.068(3) Uiso 1 1 d . . .
O59 O 0.4285(6) 1.0987(4) 0.9029(2) 0.0350(17) Uiso 1 1 d . . .
O60 O 0.7011(8) 1.3329(6) 0.9796(3) 0.058(2) Uiso 1 1 d . . .
O61 O 0.5168(6) 1.2443(4) 0.9369(2) 0.0392(18) Uiso 1 1 d . . .
O62 O 0.3507(7) 0.8153(5) 0.8285(3) 0.048(2) Uiso 1 1 d . . .
O63 O 0.6136(8) 1.2049(5) 1.0064(3) 0.054(2) Uiso 1 1 d . . .
O64 O 0.5423(6) 0.9891(4) 0.8952(2) 0.0282(15) Uiso 1 1 d . . .
O65 O 0.5643(6) 0.8524(4) 0.8650(2) 0.0323(16) Uiso 1 1 d . . .
O66 O 0.7947(7) 0.8689(5) 0.8714(3) 0.0441(19) Uiso 1 1 d . . .
O67 O 0.8091(6) 1.1647(4) 0.8860(2) 0.0332(16) Uiso 1 1 d . . .
O68 O 0.3728(8) 1.1655(5) 0.9804(3) 0.053(2) Uiso 1 1 d . . .
O69 O 0.7727(6) 1.0198(4) 0.8984(2) 0.0272(14) Uiso 1 1 d . . .
O70 O 0.2418(7) 1.1394(5) 0.9076(3) 0.0443(19) Uiso 1 1 d . . .
O71 O 0.7042(6) 1.2571(4) 0.9021(2) 0.0359(17) Uiso 1 1 d . . .
O72 O 0.9562(7) 1.1082(5) 0.9411(3) 0.045(2) Uiso 1 1 d . . .
O73 O 0.3284(6) 0.9662(4) 0.8579(2) 0.0326(16) Uiso 1 1 d . . .
O74 O 0.2638(7) 0.9993(5) 0.9335(3) 0.048(2) Uiso 1 1 d . . .
O75 O 0.8000(6) 1.2003(4) 0.9664(2) 0.0356(17) Uiso 1 1 d . . .
O76 O 0.4886(6) 0.9392(4) 0.8106(2) 0.0338(16) Uiso 1 1 d . . .
O77 O 0.6286(6) 1.1157(4) 0.9314(2) 0.0312(15) Uiso 1 1 d . . .
O78 O 0.6874(7) 0.9008(4) 0.9366(2) 0.0400(18) Uiso 1 1 d . . .
O79 O 0.3858(7) 0.8623(5) 0.9088(3) 0.050(2) Uiso 1 1 d . . .
O80 O 0.6727(6) 0.9617(4) 0.8268(2) 0.0300(15) Uiso 1 1 d . . .
O81 O 0.7895(7) 1.0499(5) 0.9804(3) 0.0444(19) Uiso 1 1 d . . .
C1 C 0.3859(9) 1.3925(6) 0.7798(3) 0.033(2) Uiso 1 1 d . . .
C2 C 0.4011(9) 1.3092(6) 0.7706(3) 0.036(2) Uiso 1 1 d . . .
C3 C 0.4986(12) 1.2796(8) 0.7821(4) 0.051(3) Uiso 1 1 d . . .
H3 H 0.5586 1.3115 0.7958 0.061 Uiso 1 1 calc R . .
C4 C 0.5045(12) 1.2045(8) 0.7730(4) 0.055(3) Uiso 1 1 d . . .
H4 H 0.5684 1.1839 0.7810 0.066 Uiso 1 1 calc R . .
C5 C 0.4156(11) 1.1575(8) 0.7519(4) 0.049(3) Uiso 1 1 d . . .
H5 H 0.4184 1.1054 0.7454 0.059 Uiso 1 1 calc R . .
C6 C 0.3231(9) 1.1907(6) 0.7408(3) 0.032(2) Uiso 1 1 d . . .
C7 C 0.2197(8) 1.1456(6) 0.7184(3) 0.029(2) Uiso 1 1 d . . .
C8 C 0.5834(10) 1.4279(7) 0.6676(4) 0.039(3) Uiso 1 1 d . . .
C9 C 0.5845(9) 1.3420(6) 0.6582(3) 0.037(2) Uiso 1 1 d . . .
C10 C 0.6782(12) 1.3090(8) 0.6673(4) 0.052(3) Uiso 1 1 d . . .
H10 H 0.7408 1.3378 0.6810 0.063 Uiso 1 1 calc R . .
C11 C 0.6774(13) 1.2324(8) 0.6555(4) 0.059(4) Uiso 1 1 d . . .
H11 H 0.7401 1.2086 0.6611 0.070 Uiso 1 1 calc R . .
C12 C 0.5822(11) 1.1902(8) 0.6352(4) 0.052(3) Uiso 1 1 d . . .
H12 H 0.5796 1.1382 0.6270 0.062 Uiso 1 1 calc R . .
C13 C 0.4912(9) 1.2294(6) 0.6279(3) 0.035(2) Uiso 1 1 d . . .
C14 C 0.3888(9) 1.1904(6) 0.6037(3) 0.035(2) Uiso 1 1 d . . .
C15 C 0.7827(9) 1.4462(6) 0.8105(3) 0.030(2) Uiso 1 1 d . . .
C16 C 0.7963(8) 1.3624(6) 0.8087(3) 0.027(2) Uiso 1 1 d . . .
C17 C 0.8335(9) 1.3224(6) 0.7756(3) 0.035(2) Uiso 1 1 d . . .
H17 H 0.8504 1.3469 0.7534 0.042 Uiso 1 1 calc R . .
C18 C 0.8452(9) 1.2458(6) 0.7758(3) 0.037(2) Uiso 1 1 d . . .
H18 H 0.8674 1.2176 0.7536 0.045 Uiso 1 1 calc R . .
C19 C 0.8239(9) 1.2126(7) 0.8091(3) 0.038(3) Uiso 1 1 d . . .
H19 H 0.8332 1.1614 0.8102 0.046 Uiso 1 1 calc R . .
C20 C 0.7879(8) 1.2558(6) 0.8417(3) 0.027(2) Uiso 1 1 d . . .
C21 C 0.7652(9) 1.2237(6) 0.8802(3) 0.033(2) Uiso 1 1 d . . .
C22 C 0.4263(9) 0.9380(6) 0.6661(3) 0.031(2) Uiso 1 1 d . . .
C23 C 0.5264(8) 0.9688(6) 0.6959(3) 0.030(2) Uiso 1 1 d . . .
C24 C 0.6207(9) 1.0069(6) 0.6836(3) 0.037(2) Uiso 1 1 d . . .
H24 H 0.6250 1.0149 0.6569 0.044 Uiso 1 1 calc R . .
C25 C 0.7079(10) 1.0325(7) 0.7126(4) 0.041(3) Uiso 1 1 d . . .
H25 H 0.7716 1.0598 0.7057 0.049 Uiso 1 1 calc R . .
C26 C 0.6997(9) 1.0172(6) 0.7525(3) 0.036(2) Uiso 1 1 d . . .
H26 H 0.7580 1.0325 0.7723 0.043 Uiso 1 1 calc R . .
C27 C 0.6027(8) 0.9788(6) 0.7611(3) 0.028(2) Uiso 1 1 d . . .
C28 C 0.5884(8) 0.9587(6) 0.8024(3) 0.027(2) Uiso 1 1 d . . .
O1W O 0.8285(8) 0.1767(5) 0.0581(3) 0.054(2) Uiso 1 1 d . . .
O2W O 0.5600(8) 0.3810(5) 0.8874(3) 0.052(2) Uiso 1 1 d . . .
O3W O 0.8561(7) 0.8753(5) 0.7821(2) 0.0423(19) Uiso 1 1 d . . .
O4W O 0.2839(8) 0.9575(5) 0.7688(3) 0.056(2) Uiso 1 1 d . . .
O5W O 0.9115(8) 0.0364(5) 0.8321(3) 0.052(2) Uiso 1 1 d . . .
O6W O 0.2321(10) 0.8549(7) 0.4481(4) 0.080(3) Uiso 1 1 d . . .
O7W O 0.6170(12) 1.7729(8) 0.7907(4) 0.100(4) Uiso 1 1 d . . .
O8W O 0.0861(10) 0.1539(7) 0.7987(4) 0.075(3) Uiso 1 1 d . . .
O9W O 0.0566(11) 0.2092(8) 0.8824(4) 0.093(4) Uiso 1 1 d . . .
O10W O 0.4025(10) -0.0195(7) 0.4260(4) 0.081(3) Uiso 1 1 d . . .
O11W O -0.0747(10) 1.4445(7) 0.7013(4) 0.081(3) Uiso 1 1 d . . .
O12W O -0.0050(13) 1.0683(9) 1.0589(5) 0.106(4) Uiso 1 1 d . . .
O13W O 0.8394(13) 0.4318(9) 0.9261(5) 0.109(5) Uiso 1 1 d . . .
O14W O 0.1383(13) 0.8203(9) 0.7722(5) 0.108(5) Uiso 1 1 d . . .
O15W O -0.0521(14) 1.7774(9) 0.7108(5) 0.113(5) Uiso 1 1 d . . .
O16W O 0.0965(14) 1.3127(9) 0.7571(5) 0.114(5) Uiso 1 1 d . . .
O17W O 0.4238(17) 0.8027(11) 0.4734(6) 0.144(7) Uiso 1 1 d . . .
O18W O -0.1771(17) 0.9502(12) 0.5998(6) 0.150(7) Uiso 1 1 d . . .
O19W O 0.0867(15) 0.4350(10) 0.8146(6) 0.128(6) Uiso 1 1 d . . .
O20W O 0.9428(19) -0.2450(13) 0.8859(7) 0.161(8) Uiso 1 1 d . . .
O21W O 0.506(2) 0.4458(15) 0.9563(8) 0.085(7) Uiso 0.5 1 d . . .
O22W O 0.373(3) 1.3869(17) 0.5695(9) 0.105(9) Uiso 0.5 1 d . . .

loop_
_atom_site_aniso_label
_atom_site_aniso_U_11
_atom_site_aniso_U_22
_atom_site_aniso_U_33
_atom_site_aniso_U_23
_atom_site_aniso_U_13
_atom_site_aniso_U_12
Mo1 0.0456(6) 0.0433(6) 0.0358(5) 0.0078(4) 0.0061(4) -0.0106(5)
Mo2 0.0277(5) 0.0282(5) 0.0378(5) 0.0034(4) 0.0058(4) -0.0051(4)
Mo3 0.0330(5) 0.0351(5) 0.0305(5) -0.0008(4) 0.0039(4) 0.0020(4)
Mo4 0.0332(5) 0.0407(5) 0.0390(5) -0.0048(4) 0.0106(4) -0.0005(4)
Mo5 0.0277(5) 0.0449(6) 0.0505(6) -0.0021(5) 0.0013(4) 0.0069(4)
Mo6 0.0497(6) 0.0459(6) 0.0371(6) 0.0019(5) -0.0036(5) 0.0104(5)
Mo7 0.0244(4) 0.0406(5) 0.0321(5) 0.0009(4) 0.0025(4) 0.0058(4)
Mo9 0.0321(5) 0.0337(5) 0.0351(5) 0.0023(4) 0.0066(4) -0.0024(4)
Mo8 0.0254(5) 0.0383(5) 0.0351(5) 0.0043(4) 0.0105(4) -0.0030(4)
Mo10 0.0381(5) 0.0423(5) 0.0249(5) -0.0053(4) 0.0051(4) 0.0038(4)
Mo11 0.0435(6) 0.0425(5) 0.0212(4) -0.0027(4) 0.0060(4) -0.0025(4)
Mo12 0.0363(5) 0.0424(5) 0.0278(5) 0.0052(4) 0.0000(4) 0.0021(4)
Mo13 0.0411(5) 0.0365(5) 0.0288(5) 0.0025(4) 0.0092(4) 0.0078(4)
Mo14 0.0272(4) 0.0361(5) 0.0236(4) 0.0072(4) -0.0008(3) 0.0053(4)
Mo15 0.0230(4) 0.0319(5) 0.0284(4) 0.0096(4) 0.0009(3) 0.0060(3)
Mo16 0.0234(4) 0.0379(5) 0.0305(5) 0.0108(4) 0.0035(4) 0.0005(4)
Mo17 0.0235(5) 0.0606(6) 0.0302(5) 0.0100(4) 0.0064(4) 0.0131(4)
Mo18 0.0363(5) 0.0479(6) 0.0477(6) 0.0128(5) 0.0168(5) 0.0173(5)
Cs1 0.0940(11) 0.1082(13) 0.0540(8) 0.0399(8) 0.0184(8) 0.0230(10)
Cs2 0.0428(9) 0.1157(17) 0.0407(9) 0.0024(10) -0.0119(7) 0.0023(10)
P1 0.0252(13) 0.0274(13) 0.0305(14) 0.0010(10) 0.0022(10) -0.0005(10)
P2 0.0254(13) 0.0334(14) 0.0204(12) -0.0017(10) 0.0028(10) 0.0001(10)
P3 0.0219(12) 0.0333(13) 0.0233(12) 0.0075(10) 0.0038(10) 0.0075(10)

loop_
_atom_type_symbol
_atom_type_description
_atom_type_scat_dispersion_real
_atom_type_scat_dispersion_imag
_atom_type_scat_source
C C 0.0033 0.0016 'International Tables Vol C Tables 4.2.6.8 and 6.1.1.4'
H H 0.0000 0.0000 'International Tables Vol C Tables 4.2.6.8 and 6.1.1.4'
N N 0.0061 0.0033 'International Tables Vol C Tables 4.2.6.8 and 6.1.1.4'
O O 0.0106 0.0060 'International Tables Vol C Tables 4.2.6.8 and 6.1.1.4'
P P 0.1023 0.0942 'International Tables Vol C Tables 4.2.6.8 and 6.1.1.4'
Mo Mo -1.6832 0.6857 'International Tables Vol C Tables 4.2.6.8 and 6.1.1.4'
Cs Cs -0.3680 2.1192 'International Tables Vol C Tables 4.2.6.8 and 6.1.1.4'

loop_
_geom_angle_atom_site_label_1
_geom_angle_atom_site_label_2
_geom_angle_atom_site_label_3
_geom_angle
_geom_angle_site_symmetry_1
_geom_angle_site_symmetry_3
O1 Mo1 Cs4 84.1(4) . 1_655
O1 Mo1 O2 98.8(5) . .
O1 Mo1 O6 103.4(5) . .
O1 Mo1 O10 168.0(4) . .
O1 Mo1 O14 89.9(4) . .
O1 Mo1 O22 97.8(4) . .
O2 Mo1 Cs4 143.9(3) . 1_655
O2 Mo1 O10 80.7(4) . .
O2 Mo1 O14 73.6(3) . .
O6 Mo1 Cs4 45.4(4) . 1_655
O6 Mo1 O2 99.8(5) . .
O6 Mo1 O10 88.4(4) . .
O6 Mo1 O14 166.0(4) . .
O6 Mo1 O22 99.3(4) . .
O10 Mo1 Cs4 103.4(2) . 1_655
O10 Mo1 O14 78.5(3) . .
O14 Mo1 Cs4 142.5(2) . 1_655
O22 Mo1 Cs4 61.6(2) . 1_655
O22 Mo1 O2 151.0(4) . .
O22 Mo1 O10 78.2(3) . .
O22 Mo1 O14 82.8(3) . .
Cs4 Mo2 Cs7 75.21(9) 1_655 1_665
O8 Mo2 Cs4 49.5(3) . 1_655
O8 Mo2 Cs7 35.8(3) . 1_665
O8 Mo2 O11 99.3(4) . .
O8 Mo2 O15 87.0(4) . .
O8 Mo2 O21 165.2(4) . .
O8 Mo2 O22 100.7(4) . .
O11 Mo2 Cs4 148.0(2) . 1_655
O11 Mo2 Cs7 73.6(2) . 1_665
O11 Mo2 O15 80.2(3) . .
O11 Mo2 O21 73.1(3) . .
O15 Mo2 Cs4 102.0(2) . 1_655
O15 Mo2 Cs7 106.4(2) . 1_665
O15 Mo2 O21 79.3(3) . .
O21 Mo2 Cs4 138.96(19) . 1_655
O21 Mo2 Cs7 144.56(19) . 1_665
O22 Mo2 Cs4 58.8(2) . 1_655
O22 Mo2 Cs7 133.4(2) . 1_665
O22 Mo2 O11 149.5(3) . .
O22 Mo2 O15 78.1(3) . .
O22 Mo2 O21 82.0(3) . .
O26 Mo2 Cs4 85.0(3) . 1_655
O26 Mo2 Cs7 83.5(3) . 1_665
O26 Mo2 O8 104.0(4) . .
O26 Mo2 O11 98.5(4) . .
O26 Mo2 O15 168.9(4) . .
O26 Mo2 O21 89.8(3) . .
O26 Mo2 O22 98.7(4) . .
O11 Mo3 Cs5 129.6(2) . 1_565
O11 Mo3 O21 72.3(3) . .
O11 Mo3 O24 79.5(3) . .
O12 Mo3 Cs5 78.2(3) . 1_565
O12 Mo3 O11 98.8(4) . .
O12 Mo3 O18 101.7(4) . .
O12 Mo3 O21 165.4(4) . .
O12 Mo3 O24 88.1(4) . .
O16 Mo3 Cs5 37.3(3) . 1_565
O16 Mo3 O11 98.8(4) . .
O16 Mo3 O12 103.9(4) . .
O16 Mo3 O18 99.5(4) . .
O16 Mo3 O21 89.1(3) . .
O16 Mo3 O24 168.1(4) . .
O18 Mo3 Cs5 78.6(2) . 1_565
O18 Mo3 O11 148.2(3) . .
O18 Mo3 O21 82.2(3) . .
O18 Mo3 O24 77.2(3) . .
O21 Mo3 Cs5 116.32(18) . 1_565
O24 Mo3 Cs5 149.1(2) . 1_565
O24 Mo3 O21 79.1(3) . .
Cs7 Mo4 Cs5 76.43(8) 1_565 1_565
O5 Mo4 Cs5 88.1(3) . 1_565
O5 Mo4 Cs7 94.3(3) . 1_565
O5 Mo4 O17 87.4(4) . .
O5 Mo4 O18 101.5(4) . .
O5 Mo4 O20 104.5(5) . .
O5 Mo4 O23 161.4(4) . .
O5 Mo4 O25 97.6(4) . .
O17 Mo4 Cs5 147.0(2) . 1_565
O17 Mo4 Cs7 136.5(2) . 1_565
O18 Mo4 Cs5 71.9(2) . 1_565
O18 Mo4 Cs7 143.8(3) . 1_565
O18 Mo4 O17 77.1(3) . .
O18 Mo4 O23 82.6(3) . .
O18 Mo4 O25 150.4(4) . .
O20 Mo4 Cs5 34.6(3) . 1_565
O20 Mo4 Cs7 45.9(3) . 1_565
O20 Mo4 O17 168.0(4) . .
O20 Mo4 O18 98.3(4) . .
O20 Mo4 O23 92.7(4) . .
O20 Mo4 O25 98.5(4) . .
O23 Mo4 Cs5 110.31(19) . 1_565
O23 Mo4 Cs7 92.67(19) . 1_565
O23 Mo4 O17 75.7(3) . .
O25 Mo4 Cs5 131.5(3) . 1_565
O25 Mo4 Cs7 55.2(3) . 1_565
O25 Mo4 O17 81.4(3) . .
O25 Mo4 O23 72.5(3) . .
Cs3 Mo5 Cs6 129.49(7) . .
Cs3 Mo5 Cs7 156.09(9) . 1_565
Cs4 Mo5 Cs3 88.98(7) . .
Cs4 Mo5 Cs6 72.88(7) . .
Cs4 Mo5 Cs7 80.59(9) . 1_565
Cs7 Mo5 Cs6 67.73(9) 1_565 .
O4 Mo5 Cs3 136.4(3) . .
O4 Mo5 Cs4 54.0(3) . .
O4 Mo5 Cs6 27.8(3) . .
O4 Mo5 Cs7 49.7(3) . 1_565
O4 Mo5 O7 103.9(5) . .
O4 Mo5 O9 99.3(4) . .
O4 Mo5 O19 168.9(4) . .
O4 Mo5 O23 90.9(4) . .
O4 Mo5 O25 99.0(4) . .
O7 Mo5 Cs3 60.5(3) . .
O7 Mo5 Cs4 54.9(3) . .
O7 Mo5 Cs6 127.4(3) . .
O7 Mo5 Cs7 96.2(3) . 1_565
O7 Mo5 O9 99.9(4) . .
O7 Mo5 O19 87.3(4) . .
O7 Mo5 O23 164.2(4) . .
O7 Mo5 O25 99.3(4) . .
O9 Mo5 Cs3 51.0(3) . .
O9 Mo5 Cs4 86.3(3) . .
O9 Mo5 Cs6 80.5(3) . .
O9 Mo5 Cs7 147.9(3) . 1_565
O9 Mo5 O19 78.1(3) . .
O9 Mo5 O23 83.0(3) . .
O9 Mo5 O25 149.4(4) . .
O19 Mo5 Cs3 49.4(2) . .
O19 Mo5 Cs4 135.8(2) . .
O19 Mo5 Cs6 142.0(2) . .
O19 Mo5 Cs7 130.4(2) . 1_565
O19 Mo5 O23 78.1(3) . .
O23 Mo5 Cs3 112.10(18) . .
O23 Mo5 Cs4 140.94(19) . .
O23 Mo5 Cs6 68.35(18) . .
O23 Mo5 Cs7 88.95(19) . 1_565
O25 Mo5 Cs3 122.7(3) . .
O25 Mo5 Cs4 124.3(3) . .
O25 Mo5 Cs6 106.0(3) . .
O25 Mo5 Cs7 51.4(3) . 1_565
O25 Mo5 O19 79.2(3) . .
O25 Mo5 O23 72.4(3) . .
Cs3 Mo6 Cs6 127.27(7) . .
O2 Mo6 Cs3 126.4(3) . .
O2 Mo6 Cs6 103.9(3) . .
O2 Mo6 O14 72.4(3) . .
O2 Mo6 O27 80.1(4) . .
O3 Mo6 Cs3 67.1(4) . .
O3 Mo6 Cs6 123.9(4) . .
O3 Mo6 O2 99.3(5) . .
O3 Mo6 O9 101.7(5) . .
O3 Mo6 O13 102.5(5) . .
O3 Mo6 O14 166.3(4) . .
O3 Mo6 O27 89.0(4) . .
O9 Mo6 Cs3 46.0(3) . .
O9 Mo6 Cs6 83.1(3) . .
O9 Mo6 O2 148.7(4) . .
O9 Mo6 O14 82.2(3) . .
O9 Mo6 O27 77.4(3) . .
O13 Mo6 Cs3 134.8(4) . .
O13 Mo6 Cs6 24.4(4) . .
O13 Mo6 O2 98.2(5) . .
O13 Mo6 O9 99.5(5) . .
O13 Mo6 O14 89.6(4) . .
O13 Mo6 O27 168.5(4) . .
O14 Mo6 Cs3 108.64(19) . .
O14 Mo6 Cs6 69.40(19) . .
O27 Mo6 Cs3 49.7(2) . .
O27 Mo6 Cs6 144.8(2) . .
O27 Mo6 O14 79.0(3) . .
O32 Mo7 Cs3 66.5(3) . .
O32 Mo7 O33 98.8(4) . .
O32 Mo7 O50 166.5(4) . .
O32 Mo7 O52 101.3(4) . .
O32 Mo7 O53 89.6(4) . .
O33 Mo7 Cs3 124.5(2) . .
O33 Mo7 O50 73.0(3) . .
O33 Mo7 O53 79.3(3) . .
O46 Mo7 Cs3 135.8(3) . .
O46 Mo7 O32 103.0(4) . .
O46 Mo7 O33 99.1(4) . .
O46 Mo7 O50 89.1(3) . .
O46 Mo7 O52 100.2(4) . .
O46 Mo7 O53 167.4(4) . .
O50 Mo7 Cs3 108.76(18) . .
O52 Mo7 Cs3 46.3(2) . .
O52 Mo7 O33 148.2(3) . .
O52 Mo7 O50 82.2(3) . .
O52 Mo7 O53 76.4(3) . .
O53 Mo7 Cs3 49.16(19) . .
O53 Mo7 O50 78.4(3) . .
Cs6 Mo9 Cs4 70.47(7) 1_545 1_545
O34 Mo9 Cs4 33.6(3) . 1_545
O34 Mo9 Cs6 37.2(3) . 1_545
O34 Mo9 O37 99.2(4) . .
O34 Mo9 O38 167.4(4) . .
O34 Mo9 O42 88.0(4) . .
O34 Mo9 O51 101.3(4) . .
O37 Mo9 Cs4 100.0(2) . 1_545
O37 Mo9 Cs6 88.9(2) . 1_545
O37 Mo9 O38 72.6(3) . .
O37 Mo9 O42 79.9(3) . .
O37 Mo9 O51 147.8(3) . .
O38 Mo9 Cs4 155.31(18) . 1_545
O38 Mo9 Cs6 131.36(19) . 1_545
O42 Mo9 Cs4 121.4(2) . 1_545
O42 Mo9 Cs6 50.9(2) . 1_545
O42 Mo9 O38 81.2(3) . .
O51 Mo9 Cs4 110.8(2) . 1_545
O51 Mo9 Cs6 92.6(2) . 1_545
O51 Mo9 O38 82.5(3) . .
O51 Mo9 O42 76.3(3) . .
O54 Mo9 Cs4 70.2(3) . 1_545
O54 Mo9 Cs6 140.6(3) . 1_545
O54 Mo9 O34 103.4(4) . .
O54 Mo9 O37 99.7(4) . .
O54 Mo9 O38 87.6(4) . .
O54 Mo9 O42 168.4(4) . .
O54 Mo9 O51 99.4(4) . .
O30 Mo8 O33 98.5(4) . .
O30 Mo8 O48 167.5(4) . .
O30 Mo8 O50 92.2(4) . .
O30 Mo8 O51 98.5(4) . .
O33 Mo8 O48 79.8(3) . .
O33 Mo8 O50 73.7(3) . .
O36 Mo8 O30 104.9(5) . .
O36 Mo8 O33 98.7(4) . .
O36 Mo8 O48 87.6(4) . .
O36 Mo8 O50 162.3(4) . .
O36 Mo8 O51 99.4(4) . .
O50 Mo8 O48 75.4(3) . .
O51 Mo8 O33 151.0(3) . .
O51 Mo8 O48 78.5(3) . .
O51 Mo8 O50 82.3(3) . .
O29 Mo10 Cs2 143.9(3) . .
O29 Mo10 O37 99.9(4) . .
O29 Mo10 O38 164.9(4) . .
O29 Mo10 O44 101.6(4) . .
O29 Mo10 O49 87.5(4) . .
O35 Mo10 Cs2 40.4(3) . .
O35 Mo10 O29 103.5(4) . .
O35 Mo10 O37 98.3(4) . .
O35 Mo10 O38 90.7(3) . .
O35 Mo10 O44 97.8(4) . .
O35 Mo10 O49 169.0(4) . .
O37 Mo10 Cs2 89.0(2) . .
O37 Mo10 O38 72.5(3) . .
O37 Mo10 O49 80.6(3) . .
O38 Mo10 Cs2 50.60(18) . .
O44 Mo10 Cs2 86.5(2) . .
O44 Mo10 O37 149.3(3) . .
O44 Mo10 O38 81.3(3) . .
O44 Mo10 O49 78.6(3) . .
O49 Mo10 Cs2 128.6(2) . .
O49 Mo10 O38 78.4(3) . .
Cs2 Mo11 Cs2 65.55(5) 2_576 .
O31 Mo11 Cs2 97.0(3) . 2_576
O31 Mo11 Cs2 143.1(3) . .
O31 Mo11 O39 88.6(4) . .
O31 Mo11 O40 99.1(4) . .
O31 Mo11 O41 104.0(5) . .
O31 Mo11 O44 101.0(4) . .
O31 Mo11 O45 165.6(4) . .
O39 Mo11 Cs2 126.9(2) . .
O39 Mo11 Cs2 136.4(2) . 2_576
O39 Mo11 O45 78.5(3) . .
O40 Mo11 Cs2 96.8(3) . .
O40 Mo11 Cs2 55.8(3) . 2_576
O40 Mo11 O39 80.6(3) . .
O40 Mo11 O44 149.2(3) . .
O40 Mo11 O45 72.6(3) . .
O41 Mo11 Cs2 40.3(3) . .
O41 Mo11 Cs2 45.2(3) . 2_576
O41 Mo11 O39 167.1(4) . .
O41 Mo11 O40 99.1(4) . .
O41 Mo11 O44 98.3(4) . .
O41 Mo11 O45 89.1(4) . .
O44 Mo11 Cs2 80.6(2) . .
O44 Mo11 Cs2 142.6(2) . 2_576
O44 Mo11 O39 76.9(3) . .
O44 Mo11 O45 82.5(3) . .
O45 Mo11 Cs2 87.99(19) . 2_576
O45 Mo11 Cs2 51.07(18) . .
Cs2 Mo12 Cs3 159.13(6) 2_576 .
O28 Mo12 Cs2 97.6(3) . 2_576
O28 Mo12 Cs3 61.7(3) . .
O28 Mo12 O40 98.4(4) . .
O28 Mo12 O45 164.0(4) . .
O28 Mo12 O47 87.4(4) . .
O28 Mo12 O52 100.8(4) . .
O40 Mo12 Cs2 55.7(3) . 2_576
O40 Mo12 Cs3 120.9(3) . .
O40 Mo12 O45 72.3(3) . .
O40 Mo12 O47 79.5(3) . .
O43 Mo12 Cs2 43.6(3) . 2_576
O43 Mo12 Cs3 139.7(3) . .
O43 Mo12 O28 104.3(5) . .
O43 Mo12 O40 97.7(4) . .
O43 Mo12 O45 90.2(4) . .
O43 Mo12 O47 168.3(4) . .
O43 Mo12 O52 99.3(4) . .
O45 Mo12 Cs2 87.96(19) . 2_576
O45 Mo12 Cs3 111.19(19) . .
O47 Mo12 Cs2 135.2(2) . 2_576
O47 Mo12 Cs3 47.2(2) . .
O47 Mo12 O45 78.2(3) . .
O52 Mo12 Cs2 142.0(2) . 2_576
O52 Mo12 Cs3 52.7(2) . .
O52 Mo12 O40 150.3(3) . .
O52 Mo12 O45 83.4(3) . .
O52 Mo12 O47 78.9(3) . .
O60 Mo13 Cs5 84.4(3) . 2_677
O60 Mo13 O61 101.4(4) . .
O60 Mo13 O71 88.5(4) . .
O60 Mo13 O75 98.8(4) . .
O60 Mo13 O77 165.1(4) . .
O61 Mo13 Cs5 79.8(2) . 2_677
O61 Mo13 O71 78.5(3) . .
O61 Mo13 O75 149.9(3) . .
O61 Mo13 O77 81.7(3) . .
O63 Mo13 Cs5 30.7(3) . 2_677
O63 Mo13 O60 104.4(5) . .
O63 Mo13 O61 98.3(4) . .
O63 Mo13 O71 167.1(4) . .
O63 Mo13 O75 97.9(4) . .
O63 Mo13 O77 89.4(4) . .
O71 Mo13 Cs5 155.3(2) . 2_677
O71 Mo13 O77 77.8(3) . .
O75 Mo13 Cs5 124.4(2) . 2_677
O75 Mo13 O71 80.0(3) . .
O75 Mo13 O77 73.3(3) . .
O77 Mo13 Cs5 110.46(18) . 2_677
Cs8 Mo14 Cs8 65.34(16) 1_655 2_677
O67 Mo14 Cs8 114.2(2) . 1_655
O67 Mo14 Cs8 154.3(2) . 2_677
O67 Mo14 O77 77.6(3) . .
O69 Mo14 Cs8 114.2(2) . 1_655
O69 Mo14 Cs8 79.4(2) . 2_677
O69 Mo14 O67 77.8(3) . .
O69 Mo14 O75 149.4(3) . .
O69 Mo14 O77 81.6(3) . .
O72 Mo14 Cs8 27.3(3) . 1_655
O72 Mo14 Cs8 84.2(3) . 2_677
O72 Mo14 O67 88.6(3) . .
O72 Mo14 O69 101.1(4) . .
O72 Mo14 O75 99.3(4) . .
O72 Mo14 O77 165.1(3) . .
O72 Mo14 O81 104.2(4) . .
O75 Mo14 Cs8 125.3(2) . 2_677
O75 Mo14 Cs8 94.1(2) . 1_655
O75 Mo14 O67 80.2(3) . .
O75 Mo14 O77 73.1(3) . .
O77 Mo14 Cs8 110.7(2) . 2_677
O77 Mo14 Cs8 161.3(2) . 1_655
O81 Mo14 Cs8 78.6(3) . 1_655
O81 Mo14 Cs8 31.1(3) . 2_677
O81 Mo14 O67 167.2(3) . .
O81 Mo14 O69 98.6(4) . .
O81 Mo14 O75 98.2(4) . .
O81 Mo14 O77 89.7(3) . .
Cs5 Mo15 Cs8 71.01(10) . 2_677
O64 Mo15 Cs5 92.17(17) . .
O64 Mo15 Cs8 110.94(19) . 2_677
O65 Mo15 Cs5 52.6(2) . .
O65 Mo15 Cs8 123.6(2) . 2_677
O65 Mo15 O64 73.0(3) . .
O65 Mo15 O80 80.2(3) . .
O66 Mo15 Cs5 93.3(3) . .
O66 Mo15 Cs8 82.9(3) . 2_677
O66 Mo15 O64 166.1(3) . .
O66 Mo15 O65 100.5(4) . .
O66 Mo15 O69 100.5(4) . .
O66 Mo15 O78 104.7(4) . .
O66 Mo15 O80 88.6(3) . .
O69 Mo15 Cs5 147.3(2) . .
O69 Mo15 Cs8 81.4(2) . 2_677
O69 Mo15 O64 81.4(3) . .
O69 Mo15 O65 149.1(3) . .
O69 Mo15 O80 77.9(3) . .
O78 Mo15 Cs5 48.7(3) . .
O78 Mo15 Cs8 31.1(3) . 2_677
O78 Mo15 O64 88.5(3) . .
O78 Mo15 O65 97.5(4) . .
O78 Mo15 O69 98.9(3) . .
O78 Mo15 O80 166.8(3) . .
O80 Mo15 Cs5 132.39(18) . .
O80 Mo15 Cs8 155.7(2) . 2_677
O80 Mo15 O64 78.4(2) . .
Cs5 Mo16 Cs6 106.87(7) . 1_545
Cs5 Mo16 Cs7 77.92(8) . .
Cs7 Mo16 Cs6 68.46(9) . 1_545
O62 Mo16 Cs5 94.4(3) . .
O62 Mo16 Cs6 36.6(3) . 1_545
O62 Mo16 Cs7 32.1(3) . .
O62 Mo16 O64 164.5(3) . .
O62 Mo16 O65 99.3(4) . .
O62 Mo16 O73 100.4(4) . .
O62 Mo16 O76 87.2(3) . .
O64 Mo16 Cs5 92.19(17) . .
O64 Mo16 Cs6 127.94(18) . 1_545
O64 Mo16 Cs7 163.22(19) . .
O65 Mo16 Cs5 52.1(2) . .
O65 Mo16 Cs6 80.7(2) . 1_545
O65 Mo16 Cs7 108.9(2) . .
O65 Mo16 O64 74.0(3) . .
O65 Mo16 O76 79.8(3) . .
O73 Mo16 Cs5 146.8(2) . .
O73 Mo16 Cs6 102.6(2) . 1_545
O73 Mo16 Cs7 99.6(2) . .
O73 Mo16 O64 81.2(3) . .
O73 Mo16 O65 150.2(3) . .
O73 Mo16 O76 79.1(3) . .
O76 Mo16 Cs5 131.45(19) . .
O76 Mo16 Cs6 52.89(19) . 1_545
O76 Mo16 Cs7 118.7(2) . .
O76 Mo16 O64 78.0(3) . .
O79 Mo16 Cs5 48.7(3) . .
O79 Mo16 Cs6 138.5(3) . 1_545
O79 Mo16 Cs7 73.1(3) . .
O79 Mo16 O62 104.7(4) . .
O79 Mo16 O64 90.2(4) . .
O79 Mo16 O65 97.8(4) . .
O79 Mo16 O73 98.5(4) . .
O79 Mo16 O76 168.2(4) . .
O55 Mo17 Cs8 134.7(3) . .
O58 Mo17 Cs8 86.9(4) . .
O58 Mo17 O55 88.1(5) . .
O58 Mo17 O59 165.0(4) . .
O58 Mo17 O70 99.3(4) . .
O58 Mo17 O73 102.8(4) . .
O59 Mo17 Cs8 97.2(2) . .
O59 Mo17 O55 78.7(3) . .
O70 Mo17 Cs8 58.0(3) . .
O70 Mo17 O55 78.5(4) . .
O70 Mo17 O59 71.2(3) . .
O73 Mo17 Cs8 147.8(2) . .
O73 Mo17 O55 76.9(3) . .
O73 Mo17 O59 81.3(3) . .
O73 Mo17 O70 146.1(3) . .
O74 Mo17 Cs8 47.8(3) . .
O74 Mo17 O55 168.5(4) . .
O74 Mo17 O58 103.4(5) . .
O74 Mo17 O59 89.9(4) . .
O74 Mo17 O70 99.5(4) . .
O74 Mo17 O73 100.0(4) . .
Cs8 Mo18 Cs5 69.97(11) . 2_677
O56 Mo18 Cs5 149.1(3) . 2_677
O56 Mo18 Cs8 136.5(3) . .
O57 Mo18 Cs5 78.8(4) . 2_677
O57 Mo18 Cs8 86.9(4) . .
O57 Mo18 O56 86.3(5) . .
O57 Mo18 O59 162.7(5) . .
O57 Mo18 O61 102.8(5) . .
O57 Mo18 O70 98.9(5) . .
O59 Mo18 Cs5 118.54(19) . 2_677
O59 Mo18 Cs8 98.9(2) . .
O59 Mo18 O56 78.3(3) . .
O61 Mo18 Cs5 79.6(2) . 2_677
O61 Mo18 Cs8 145.6(3) . .
O61 Mo18 O56 77.6(4) . .
O61 Mo18 O59 81.6(3) . .
O61 Mo18 O70 146.7(4) . .
O68 Mo18 Cs5 37.2(3) . 2_677
O68 Mo18 Cs8 46.2(3) . .
O68 Mo18 O56 169.2(4) . .
O68 Mo18 O57 104.6(5) . .
O68 Mo18 O59 91.0(4) . .
O68 Mo18 O61 99.5(4) . .
O68 Mo18 O70 99.1(4) . .
O70 Mo18 Cs5 129.7(3) . 2_677
O70 Mo18 Cs8 59.8(3) . .
O70 Mo18 O56 79.0(4) . .
O70 Mo18 O59 70.7(3) . .
O64 Cs1 O64 180.0(2) . 2_677
O64 Cs1 O77 139.20(16) 2_677 .
O64 Cs1 O77 40.80(16) 2_677 2_677
O64 Cs1 O77 40.80(16) . .
O64 Cs1 O77 139.20(16) . 2_677
O64 Cs1 O78 133.79(16) . 2_677
O64 Cs1 O78 46.21(16) 2_677 2_677
O64 Cs1 O78 46.21(16) . .
O64 Cs1 O78 133.79(16) 2_677 .
O64 Cs1 O81 114.10(17) . 2_677
O64 Cs1 O81 65.90(17) 2_677 2_677
O64 Cs1 O81 65.90(17) . .
O64 Cs1 O81 114.10(17) 2_677 .
O68 Cs1 O64 83.38(18) . .
O68 Cs1 O64 83.38(18) 2_677 2_677
O68 Cs1 O64 96.62(18) . 2_677
O68 Cs1 O64 96.62(18) 2_677 .
O68 Cs1 O68 180.0 . 2_677
O68 Cs1 O77 63.97(19) . .
O68 Cs1 O77 63.97(19) 2_677 2_677
O68 Cs1 O77 116.03(19) 2_677 .
O68 Cs1 O77 116.03(19) . 2_677
O68 Cs1 O78 53.2(2) 2_677 .
O68 Cs1 O78 126.8(2) 2_677 2_677
O68 Cs1 O78 126.8(2) . .
O68 Cs1 O78 53.2(2) . 2_677
O68 Cs1 O81 103.5(2) 2_677 2_677
O68 Cs1 O81 103.5(2) . .
O68 Cs1 O81 76.5(2) . 2_677
O68 Cs1 O81 76.5(2) 2_677 .
O74 Cs1 O64 63.89(18) 2_677 2_677
O74 Cs1 O64 63.89(18) . .
O74 Cs1 O64 116.11(18) 2_677 .
O74 Cs1 O64 116.11(18) . 2_677
O74 Cs1 O68 55.1(2) 2_677 2_677
O74 Cs1 O68 124.9(2) . 2_677
O74 Cs1 O68 55.1(2) . .
O74 Cs1 O68 124.9(2) 2_677 .
O74 Cs1 O74 180.0 2_677 .
O74 Cs1 O77 83.21(18) . .
O74 Cs1 O77 96.79(19) 2_677 .
O74 Cs1 O77 96.80(19) . 2_677
O74 Cs1 O77 83.21(18) 2_677 2_677
O74 Cs1 O78 102.91(19) . .
O74 Cs1 O78 77.09(19) 2_677 .
O74 Cs1 O78 77.09(19) . 2_677
O74 Cs1 O78 102.91(19) 2_677 2_677
O74 Cs1 O81 126.9(2) 2_677 2_677
O74 Cs1 O81 53.1(2) . 2_677
O74 Cs1 O81 126.9(2) . .
O74 Cs1 O81 53.1(2) 2_677 .
O77 Cs1 O77 180.00(18) . 2_677
O77 Cs1 O78 65.81(17) 2_677 2_677
O77 Cs1 O78 114.19(17) . 2_677
O77 Cs1 O78 114.19(17) 2_677 .
O77 Cs1 O78 65.81(17) . .
O77 Cs1 O81 46.66(17) 2_677 2_677
O77 Cs1 O81 133.34(17) . 2_677
O77 Cs1 O81 133.34(17) 2_677 .
O77 Cs1 O81 46.66(17) . .
O78 Cs1 O78 180.0(2) 2_677 .
O81 Cs1 O78 132.63(18) . 2_677
O81 Cs1 O78 47.38(18) 2_677 2_677
O81 Cs1 O78 132.62(18) 2_677 .
O81 Cs1 O78 47.37(18) . .
O81 Cs1 O81 180.00(8) 2_677 .
Mo11 Cs2 Mo12 48.24(3) 2_576 2_576
P2 Cs2 Mo11 137.83(8) . 2_576
P2 Cs2 Mo12 153.07(7) . 2_576
O35 Cs2 Mo11 136.95(17) . 2_576
O35 Cs2 Mo12 90.98(16) . 2_576
O35 Cs2 P2 71.75(16) . .
O35 Cs2 O38 53.1(2) . .
O35 Cs2 O40 117.8(2) . 2_576
O35 Cs2 O41 54.6(2) . .
O35 Cs2 O45 73.6(2) . .
O35 Cs2 O54 70.1(2) . .
O38 Cs2 Mo11 161.89(14) . 2_576
O38 Cs2 Mo12 143.88(14) . 2_576
O38 Cs2 P2 24.12(13) . .
O38 Cs2 O40 170.1(2) . 2_576
O38 Cs2 O41 72.6(2) . .
O38 Cs2 O45 42.74(17) . .
O38 Cs2 O54 48.8(2) . .
O40 Cs2 Mo11 27.32(14) 2_576 2_576
O40 Cs2 Mo12 27.92(14) 2_576 2_576
O40 Cs2 P2 164.79(16) 2_576 .
O40 Cs2 O45 143.1(2) 2_576 .
O40 Cs2 O54 127.4(2) 2_576 .
O41 Cs2 Mo11 22.75(16) 2_576 2_576
O41 Cs2 Mo11 100.98(16) . 2_576
O41 Cs2 Mo12 64.47(16) 2_576 2_576
O41 Cs2 Mo12 84.01(16) . 2_576
O41 Cs2 P2 69.18(16) . .
O41 Cs2 P2 115.51(18) 2_576 .
O41 Cs2 O35 138.6(2) 2_576 .
O41 Cs2 O38 139.3(2) 2_576 .
O41 Cs2 O40 49.3(2) 2_576 2_576
O41 Cs2 O40 105.7(2) . 2_576
O41 Cs2 O41 88.5(2) 2_576 .
O41 Cs2 O45 97.7(2) 2_576 .
O41 Cs2 O45 49.7(2) . .
O41 Cs2 O54 116.5(2) . .
O41 Cs2 O54 151.3(2) 2_576 .
O43 Cs2 Mo11 64.41(18) 2_576 2_576
O43 Cs2 Mo12 22.06(18) 2_576 2_576
O43 Cs2 P2 131.49(19) 2_576 .
O43 Cs2 O35 72.7(2) 2_576 .
O43 Cs2 O38 123.6(2) 2_576 .
O43 Cs2 O40 49.4(2) 2_576 2_576
O43 Cs2 O41 63.5(2) 2_576 .
O43 Cs2 O41 74.2(2) 2_576 2_576
O43 Cs2 O45 113.0(2) 2_576 .
O43 Cs2 O54 128.1(2) 2_576 .
O45 Cs2 Mo11 120.25(14) . 2_576
O45 Cs2 Mo12 131.89(14) . 2_576
O45 Cs2 P2 24.13(13) . .
O45 Cs2 O54 89.4(2) . .
O54 Cs2 Mo11 142.24(17) . 2_576
O54 Cs2 Mo12 128.31(17) . 2_576
O54 Cs2 P2 65.90(16) . .
O18W Cs2 Mo11 78.1(4) . 2_576
O18W Cs2 Mo12 119.9(4) . 2_576
O18W Cs2 P2 83.9(4) . .
O18W Cs2 O35 144.5(5) . .
O18W Cs2 O38 95.4(4) . .
O18W Cs2 O40 92.0(5) . 2_576
O18W Cs2 O41 138.6(5) . .
O18W Cs2 O41 75.1(5) . 2_576
O18W Cs2 O43 140.9(5) . 2_576
O18W Cs2 O45 94.5(4) . .
O18W Cs2 O54 76.6(5) . .
N1 Cs3 O7 86.2(2) . .
N1 Cs3 O28 133.4(2) . .
N1 Cs3 O16W 47.2(3) . .
N1 Cs3 O22W 135.2(5) . .
N2 Cs3 N1 81.6(2) . .
N2 Cs3 O7 136.5(2) . .
N2 Cs3 O28 87.2(2) . .
N2 Cs3 O16W 128.7(3) . .
N2 Cs3 O22W 53.6(5) . .
O7 Cs3 O28 129.1(2) . .
O7 Cs3 O16W 55.1(3) . .
O7 Cs3 O22W 125.7(5) . .
O9 Cs3 N1 96.2(2) . .
O9 Cs3 N2 92.8(2) . .
O9 Cs3 O7 47.2(2) . .
O9 Cs3 O27 46.5(2) . .
O9 Cs3 O28 129.7(2) . .
O9 Cs3 O52 168.2(2) . .
O9 Cs3 O53 139.0(2) . .
O9 Cs3 O16W 94.3(3) . .
O9 Cs3 O22W 88.2(5) . .
O19 Cs3 N1 48.3(2) . .
O19 Cs3 N2 94.8(2) . .
O19 Cs3 O7 48.6(2) . .
O19 Cs3 O9 49.1(2) . .
O19 Cs3 O27 70.6(2) . .
O19 Cs3 O28 177.6(2) . .
O19 Cs3 O52 134.1(2) . .
O19 Cs3 O53 90.0(2) . .
O19 Cs3 O16W 55.5(3) . .
O19 Cs3 O22W 128.1(5) . .
O27 Cs3 N1 94.6(2) . .
O27 Cs3 N2 47.0(2) . .
O27 Cs3 O7 93.1(2) . .
O27 Cs3 O28 110.1(2) . .
O27 Cs3 O52 142.9(2) . .
O27 Cs3 O53 132.2(2) . .
O27 Cs3 O16W 125.9(3) . .
O27 Cs3 O22W 57.6(5) . .
O28 Cs3 O16W 123.9(3) . .
O28 Cs3 O22W 52.5(5) . .
O47 Cs3 N1 92.4(2) . .
O47 Cs3 N2 49.8(2) . .
O47 Cs3 O7 173.0(2) . .
O47 Cs3 O9 139.8(2) . .
O47 Cs3 O19 133.8(2) . .
O47 Cs3 O27 93.8(2) . .
O47 Cs3 O28 48.5(2) . .
O47 Cs3 O52 49.2(2) . .
O47 Cs3 O53 68.4(2) . .
O47 Cs3 O16W 119.5(3) . .
O47 Cs3 O22W 59.3(5) . .
O52 Cs3 N1 90.4(2) . .
O52 Cs3 N2 97.9(2) . .
O52 Cs3 O7 123.9(2) . .
O52 Cs3 O28 46.5(2) . .
O52 Cs3 O53 45.30(19) . .
O52 Cs3 O16W 82.9(3) . .
O52 Cs3 O22W 94.1(5) . .
O53 Cs3 N1 45.5(2) . .
O53 Cs3 N2 94.5(2) . .
O53 Cs3 O7 106.1(2) . .
O53 Cs3 O28 91.0(2) . .
O53 Cs3 O16W 51.1(3) . .
O53 Cs3 O22W 127.7(5) . .
O22W Cs3 O16W 176.4(5) . .
Mo1 Cs4 Mo2 50.96(5) 1_455 1_455
Mo1 Cs4 Mo9 111.80(8) 1_455 1_565
Mo2 Cs4 Mo9 119.77(8) 1_455 1_565
Mo5 Cs4 Mo1 130.51(9) . 1_455
Mo5 Cs4 Mo2 87.64(7) . 1_455
Mo5 Cs4 Mo9 112.33(8) . 1_565
O4 Cs4 Mo1 138.1(2) . 1_455
O4 Cs4 Mo2 87.3(2) . 1_455
O4 Cs4 Mo5 25.55(18) . .
O4 Cs4 Mo9 90.41(19) . 1_565
O4 Cs4 O7 49.5(3) . .
O4 Cs4 O8 65.4(2) . 1_455
O4 Cs4 O22 111.4(2) . 1_455
O4 Cs4 O11W 97.7(3) . .
O6 Cs4 Mo1 22.7(2) 1_455 1_455
O6 Cs4 Mo2 72.8(2) 1_455 1_455
O6 Cs4 Mo5 139.0(2) 1_455 .
O6 Cs4 Mo9 108.6(2) 1_455 1_565
O6 Cs4 O4 157.4(3) 1_455 .
O6 Cs4 O7 113.3(3) 1_455 .
O6 Cs4 O8 93.6(3) 1_455 1_455
O6 Cs4 O22 47.2(2) 1_455 1_455
O6 Cs4 O11W 63.5(3) 1_455 .
O7 Cs4 Mo1 107.8(2) . 1_455
O7 Cs4 Mo2 76.17(19) . 1_455
O7 Cs4 Mo5 25.69(18) . .
O7 Cs4 Mo9 138.0(2) . 1_565
O7 Cs4 O8 58.7(2) . 1_455
O7 Cs4 O22 84.9(2) . 1_455
O7 Cs4 O11W 49.8(3) . .
O8 Cs4 Mo1 72.74(17) 1_455 1_455
O8 Cs4 Mo2 22.48(16) 1_455 1_455
O8 Cs4 Mo5 65.81(17) 1_455 .
O8 Cs4 Mo9 121.52(18) 1_455 1_565
O8 Cs4 O22 46.4(2) 1_455 1_455
O8 Cs4 O11W 62.8(3) 1_455 .
O22 Cs4 Mo1 27.28(12) 1_455 1_455
O22 Cs4 Mo2 26.55(12) 1_455 1_455
O22 Cs4 Mo5 104.52(15) 1_455 .
O22 Cs4 Mo9 127.64(15) 1_455 1_565
O34 Cs4 Mo1 125.1(2) 1_565 1_455
O34 Cs4 Mo2 116.4(2) 1_565 1_455
O34 Cs4 Mo5 94.98(19) 1_565 .
O34 Cs4 Mo9 18.04(17) 1_565 1_565
O34 Cs4 O4 72.4(3) 1_565 .
O34 Cs4 O6 125.9(3) 1_565 1_455
O34 Cs4 O7 120.7(3) 1_565 .
O34 Cs4 O8 110.9(3) 1_565 1_455
O34 Cs4 O22 133.1(2) 1_565 1_455
O34 Cs4 O11W 170.0(3) 1_565 .
O34 Cs4 O15W 62.8(4) 1_565 .
O11W Cs4 Mo1 61.9(2) . 1_455
O11W Cs4 Mo2 61.2(2) . 1_455
O11W Cs4 Mo5 75.5(2) . .
O11W Cs4 Mo9 171.9(2) . 1_565
O11W Cs4 O22 49.2(2) . 1_455
O15W Cs4 Mo1 65.0(3) . 1_455
O15W Cs4 Mo2 65.7(3) . 1_455
O15W Cs4 Mo5 126.9(3) . .
O15W Cs4 Mo9 56.9(3) . 1_565
O15W Cs4 O4 104.4(4) . .
O15W Cs4 O6 77.5(4) . 1_455
O15W Cs4 O7 135.2(4) . .
O15W Cs4 O8 77.9(3) . 1_455
O15W Cs4 O22 71.5(3) . 1_455
O15W Cs4 O11W 120.6(4) . .
Mo3 Cs5 Mo13 145.26(7) 1_545 2_677
Mo3 Cs5 Mo18 123.02(6) 1_545 2_677
Mo13 Cs5 Mo18 48.38(3) 2_677 2_677
Mo15 Cs5 Mo3 89.52(5) . 1_545
Mo15 Cs5 Mo13 124.51(6) . 2_677
Mo15 Cs5 Mo16 49.24(3) . .
Mo15 Cs5 Mo18 103.71(6) . 2_677
Mo16 Cs5 Mo3 105.92(6) . 1_545
Mo16 Cs5 Mo13 102.52(6) . 2_677
Mo16 Cs5 Mo18 124.75(6) . 2_677
O16 Cs5 Mo3 19.95(17) 1_545 1_545
O16 Cs5 Mo13 165.16(18) 1_545 2_677
O16 Cs5 Mo15 70.15(17) 1_545 .
O16 Cs5 Mo16 89.09(17) 1_545 .
O16 Cs5 Mo18 130.83(18) 1_545 2_677
O16 Cs5 O20 63.8(2) 1_545 1_545
O16 Cs5 O63 173.0(3) 1_545 2_677
O16 Cs5 O65 66.0(2) 1_545 .
O16 Cs5 O68 129.2(3) 1_545 2_677
O16 Cs5 O78 86.5(2) 1_545 .
O16 Cs5 O79 112.8(2) 1_545 .
O20 Cs5 Mo3 61.16(18) 1_545 1_545
O20 Cs5 Mo13 110.69(19) 1_545 2_677
O20 Cs5 Mo15 103.55(19) 1_545 .
O20 Cs5 Mo16 72.24(18) 1_545 .
O20 Cs5 Mo18 152.44(19) 1_545 2_677
O20 Cs5 O65 77.0(2) 1_545 .
O20 Cs5 O68 166.7(3) 1_545 2_677
O20 Cs5 O78 127.2(2) 1_545 .
O20 Cs5 O79 80.9(2) 1_545 .
O63 Cs5 Mo3 159.9(2) 2_677 1_545
O63 Cs5 Mo13 16.64(18) 2_677 2_677
O63 Cs5 Mo15 110.44(19) 2_677 .
O63 Cs5 Mo16 86.35(19) 2_677 .
O63 Cs5 Mo18 56.16(18) 2_677 2_677
O63 Cs5 O20 109.6(3) 2_677 1_545
O63 Cs5 O65 110.9(2) 2_677 .
O63 Cs5 O68 57.5(3) 2_677 2_677
O63 Cs5 O78 96.3(2) 2_677 .
O63 Cs5 O79 62.4(2) 2_677 .
O65 Cs5 Mo3 85.32(14) . 1_545
O65 Cs5 Mo13 127.56(14) . 2_677
O65 Cs5 Mo15 28.34(13) . .
O65 Cs5 Mo16 27.88(13) . .
O65 Cs5 Mo18 128.80(15) . 2_677
O68 Cs5 Mo3 129.49(18) 2_677 1_545
O68 Cs5 Mo13 56.02(18) 2_677 2_677
O68 Cs5 Mo15 85.61(18) 2_677 .
O68 Cs5 Mo16 108.19(18) 2_677 .
O68 Cs5 Mo18 18.97(17) 2_677 2_677
O68 Cs5 O65 109.9(2) 2_677 .
O78 Cs5 Mo3 103.38(16) . 1_545
O78 Cs5 Mo13 106.76(16) . 2_677
O78 Cs5 Mo15 23.79(15) . .
O78 Cs5 Mo16 64.18(15) . .
O78 Cs5 Mo18 79.94(15) . 2_677
O78 Cs5 O65 50.6(2) . .
O78 Cs5 O68 61.9(2) . 2_677
O78 Cs5 O79 71.4(2) . .
O79 Cs5 Mo3 128.19(18) . 1_545
O79 Cs5 Mo13 78.51(17) . 2_677
O79 Cs5 Mo15 65.15(17) . .
O79 Cs5 Mo16 24.01(17) . .
O79 Cs5 Mo18 107.12(18) . 2_677
O79 Cs5 O65 50.7(2) . .
O79 Cs5 O68 94.5(2) . 2_677
N4 Cs6 Mo16 78.55(17) 1_565 1_565
N4 Cs6 O42 46.5(2) 1_565 1_565
N4 Cs6 O76 46.9(2) 1_565 1_565
N4 Cs6 C28 37.9(2) 1_565 1_565
N4 Cs6 O4W 53.2(2) 1_565 1_565
N4 Cs6 O14W 98.7(3) 1_565 1_565
O4 Cs6 Mo16 97.6(2) . 1_565
O4 Cs6 N4 166.5(3) . 1_565
O4 Cs6 O34 73.9(3) . 1_565
O4 Cs6 O42 124.6(3) . 1_565
O4 Cs6 O62 78.8(3) . 1_565
O4 Cs6 O76 129.1(3) . 1_565
O4 Cs6 C28 143.2(3) . 1_565
O4 Cs6 O4W 113.8(3) . 1_565
O4 Cs6 O14W 68.1(3) . 1_565
O13 Cs6 Mo16 158.9(3) . 1_565
O13 Cs6 N4 119.5(3) . 1_565
O13 Cs6 O4 67.3(3) . .
O13 Cs6 O34 72.9(3) . 1_565
O13 Cs6 O42 93.8(3) . 1_565
O13 Cs6 O62 144.9(3) . 1_565
O13 Cs6 O76 161.4(3) . 1_565
O13 Cs6 C28 142.4(3) . 1_565
O13 Cs6 O4W 141.2(3) . 1_565
O13 Cs6 O7W 102.5(4) . .
O13 Cs6 O14W 117.1(4) . 1_565
O34 Cs6 Mo16 118.4(2) 1_565 1_565
O34 Cs6 N4 96.5(2) 1_565 1_565
O34 Cs6 O42 50.7(2) 1_565 1_565
O34 Cs6 O76 117.4(2) 1_565 1_565
O34 Cs6 C28 126.9(2) 1_565 1_565
O34 Cs6 O4W 70.8(2) 1_565 1_565
O34 Cs6 O14W 53.5(3) 1_565 1_565
O42 Cs6 Mo16 107.11(17) 1_565 1_565
O42 Cs6 O76 83.1(2) 1_565 1_565
O42 Cs6 C28 82.2(2) 1_565 1_565
O42 Cs6 O4W 52.1(2) 1_565 1_565
O42 Cs6 O14W 77.5(3) 1_565 1_565
O62 Cs6 Mo16 19.52(17) 1_565 1_565
O62 Cs6 N4 95.6(3) 1_565 1_565
O62 Cs6 O34 107.4(3) 1_565 1_565
O62 Cs6 O42 113.8(2) 1_565 1_565
O62 Cs6 O76 50.2(2) 1_565 1_565
O62 Cs6 C28 66.5(2) 1_565 1_565
O62 Cs6 O4W 61.8(2) 1_565 1_565
O62 Cs6 O14W 53.8(3) 1_565 1_565
O76 Cs6 Mo16 31.84(13) 1_565 1_565
O76 Cs6 C28 19.02(19) 1_565 1_565
O76 Cs6 O4W 46.8(2) 1_565 1_565
O76 Cs6 O14W 80.3(3) 1_565 1_565
C28 Cs6 Mo16 47.00(16) 1_565 1_565
O4W Cs6 Mo16 57.44(16) 1_565 1_565
O4W Cs6 C28 60.0(2) 1_565 1_565
O7W Cs6 Mo16 66.1(3) . 1_565
O7W Cs6 N4 85.2(3) . 1_565
O7W Cs6 O4 105.2(4) . .
O7W Cs6 O34 175.3(4) . 1_565
O7W Cs6 O42 130.1(4) . 1_565
O7W Cs6 O62 76.7(4) . 1_565
O7W Cs6 O76 66.8(3) . 1_565
O7W Cs6 C28 56.5(3) . 1_565
O7W Cs6 O4W 113.6(3) . 1_565
O7W Cs6 O14W 130.6(4) . 1_565
O14W Cs6 Mo16 66.5(3) 1_565 1_565
O14W Cs6 C28 98.6(3) 1_565 1_565
O14W Cs6 O4W 45.8(3) 1_565 1_565
Mo2 Cs7 Cs6 109.92(12) 1_445 1_545
Mo4 Cs7 Mo2 119.57(12) 1_545 1_445
Mo4 Cs7 Mo5 48.87(6) 1_545 1_545
Mo4 Cs7 Mo16 91.96(10) 1_545 .
Mo4 Cs7 Cs6 79.29(10) 1_545 1_545
Mo5 Cs7 Mo2 83.90(9) 1_545 1_445
Mo5 Cs7 Mo16 108.23(11) 1_545 .
Mo5 Cs7 Cs6 59.08(8) 1_545 1_545
Mo16 Cs7 Mo2 143.88(13) . 1_445
Mo16 Cs7 Cs6 55.80(8) . 1_545
O4 Cs7 Mo2 85.4(2) 1_545 1_445
O4 Cs7 Mo4 65.05(19) 1_545 1_545
O4 Cs7 Mo5 22.97(17) 1_545 1_545
O4 Cs7 Mo16 93.6(2) 1_545 .
O4 Cs7 Cs6 39.08(19) 1_545 1_545
O4 Cs7 O14W 68.8(3) 1_545 .
O4 Cs7 O20W 143.5(4) 1_545 1_465
O8 Cs7 Mo2 19.14(18) 1_445 1_445
O8 Cs7 Mo4 103.5(2) 1_445 1_545
O8 Cs7 Mo5 64.76(19) 1_445 1_545
O8 Cs7 Mo16 146.8(2) 1_445 .
O8 Cs7 Cs6 98.0(2) 1_445 1_545
O8 Cs7 O4 67.8(3) 1_445 1_545
O8 Cs7 O20 126.0(3) 1_445 1_545
O8 Cs7 O25 75.1(2) 1_445 1_545
O8 Cs7 O14W 78.9(3) 1_445 .
O8 Cs7 O20W 80.8(4) 1_445 1_465
O20 Cs7 Mo2 142.9(2) 1_545 1_445
O20 Cs7 Mo4 23.40(18) 1_545 1_545
O20 Cs7 Mo5 65.3(2) 1_545 1_545
O20 Cs7 Mo16 69.5(2) 1_545 .
O20 Cs7 Cs6 72.4(2) 1_545 1_545
O20 Cs7 O4 74.2(3) 1_545 1_545
O20 Cs7 O25 51.1(2) 1_545 1_545
O20 Cs7 O14W 120.8(4) 1_545 .
O20 Cs7 O20W 142.0(4) 1_545 1_465
O25 Cs7 Mo2 92.23(19) 1_545 1_445
O25 Cs7 Mo4 28.71(16) 1_545 1_545
O25 Cs7 Mo5 26.85(15) 1_545 1_545
O25 Cs7 Mo16 114.1(2) 1_545 .
O25 Cs7 Cs6 79.39(19) 1_545 1_545
O25 Cs7 O4 49.0(2) 1_545 1_545
O25 Cs7 O14W 117.7(3) 1_545 .
O25 Cs7 O20W 139.8(4) 1_545 1_465
O62 Cs7 Mo2 135.2(2) . 1_445
O62 Cs7 Mo4 89.2(2) . 1_545
O62 Cs7 Mo5 93.2(2) . 1_545
O62 Cs7 Mo16 17.98(17) . .
O62 Cs7 Cs6 37.93(19) . 1_545
O62 Cs7 O4 76.3(3) . 1_545
O62 Cs7 O8 131.4(3) . 1_445
O62 Cs7 O20 69.8(3) . 1_545
O62 Cs7 O25 104.9(3) . 1_545
O62 Cs7 O14W 57.8(3) . .
O62 Cs7 O20W 115.1(4) . 1_465
O14W Cs7 Mo2 77.5(3) . 1_445
O14W Cs7 Mo4 128.3(3) . 1_545
O14W Cs7 Mo5 90.9(3) . 1_545
O14W Cs7 Mo16 68.6(3) . .
O14W Cs7 Cs6 49.7(3) . 1_545
O14W Cs7 O20W 87.8(5) . 1_465
O20W Cs7 Mo2 61.7(4) 1_465 1_445
O20W Cs7 Mo4 144.0(4) 1_465 1_545
O20W Cs7 Mo5 145.0(4) 1_465 1_545
O20W Cs7 Mo16 103.7(4) 1_465 .
O20W Cs7 Cs6 136.2(4) 1_465 1_545
Mo14 Cs8 Mo15 140.52(18) 1_455 2_677
Mo17 Cs8 Mo14 91.03(14) . 1_455
Mo17 Cs8 Mo15 125.17(17) . 2_677
Mo18 Cs8 Mo14 111.08(16) . 1_455
Mo18 Cs8 Mo15 105.34(15) . 2_677
Mo18 Cs8 Mo17 48.97(8) . .
O68 Cs8 Mo14 134.5(3) . 1_455
O68 Cs8 Mo15 82.3(2) . 2_677
O68 Cs8 Mo17 60.9(2) . .
O68 Cs8 Mo18 23.49(18) . .
O68 Cs8 O70 49.6(2) . .
O68 Cs8 O74 62.6(3) . .
O68 Cs8 O12W 121.2(4) . 2_577
O70 Cs8 Mo14 88.4(2) . 1_455
O70 Cs8 Mo15 130.8(2) . 2_677
O70 Cs8 Mo17 27.84(15) . .
O70 Cs8 Mo18 28.79(15) . .
O70 Cs8 O12W 85.6(3) . 2_577
O72 Cs8 Mo14 15.99(18) 1_455 1_455
O72 Cs8 Mo15 156.4(3) 1_455 2_677
O72 Cs8 Mo17 76.8(2) 1_455 .
O72 Cs8 Mo18 95.9(2) 1_455 .
O72 Cs8 O68 119.3(3) 1_455 .
O72 Cs8 O70 72.4(3) 1_455 .
O72 Cs8 O74 94.0(3) 1_455 .
O72 Cs8 O78 172.1(4) 1_455 2_677
O72 Cs8 O81 124.1(3) 1_455 2_677
O72 Cs8 O12W 91.4(4) 1_455 .
O72 Cs8 O12W 60.8(3) 1_455 2_577
O74 Cs8 Mo14 105.5(2) . 1_455
O74 Cs8 Mo15 105.2(2) . 2_677
O74 Cs8 Mo17 23.07(16) . .
O74 Cs8 Mo18 60.7(2) . .
O74 Cs8 O70 48.5(2) . .
O74 Cs8 O12W 59.0(3) . 2_577
O78 Cs8 Mo14 157.4(3) 2_677 1_455
O78 Cs8 Mo15 17.28(17) 2_677 2_677
O78 Cs8 Mo17 110.9(2) 2_677 .
O78 Cs8 Mo18 88.5(2) 2_677 .
O78 Cs8 O68 65.2(3) 2_677 .
O78 Cs8 O70 113.6(3) 2_677 .
O78 Cs8 O74 93.8(3) 2_677 .
O78 Cs8 O81 59.7(3) 2_677 2_677
O78 Cs8 O12W 123.4(4) 2_677 2_577
O81 Cs8 Mo14 119.3(3) 2_677 1_455
O81 Cs8 Mo15 57.6(2) 2_677 2_677
O81 Cs8 Mo17 84.9(2) 2_677 .
O81 Cs8 Mo18 110.7(3) 2_677 .
O81 Cs8 O68 94.7(3) 2_677 .
O81 Cs8 O70 110.3(3) 2_677 .
O81 Cs8 O74 62.2(3) 2_677 .
O81 Cs8 O12W 63.7(3) 2_677 2_577
O12W Cs8 Mo14 75.4(3) . 1_455
O12W Cs8 Mo14 60.8(3) 2_577 1_455
O12W Cs8 Mo15 118.2(3) 2_577 2_677
O12W Cs8 Mo15 65.2(3) . 2_677
O12W Cs8 Mo17 150.3(4) . .
O12W Cs8 Mo17 63.1(3) 2_577 .
O12W Cs8 Mo18 111.8(3) 2_577 .
O12W Cs8 Mo18 160.7(4) . .
O12W Cs8 O68 144.9(4) . .
O12W Cs8 O70 163.8(4) . .
O12W Cs8 O74 136.6(4) . .
O12W Cs8 O78 82.5(4) . 2_677
O12W Cs8 O81 79.3(4) . 2_677
O12W Cs8 O12W 87.3(4) . 2_577
O14 P1 O21 110.9(4) . .
O14 P1 O23 111.9(4) . .
O23 P1 O21 111.4(4) . .
O38 P2 Cs2 62.8(3) . .
O38 P2 O45 109.6(4) . .
O45 P2 Cs2 69.9(3) . .
O50 P2 Cs2 84.0(3) . .
O50 P2 O38 111.9(4) . .
O50 P2 O45 111.5(4) . .
O59 P3 Cs1 81.2(3) . .
O64 P3 Cs1 67.6(3) . .
O64 P3 O59 111.0(4) . .
O64 P3 O77 110.7(4) . .
O77 P3 Cs1 67.9(3) . .
O77 P3 O59 111.3(4) . .
C2 N1 Cs3 108.0(7) . .
C6 N1 Cs3 113.7(7) . .
C6 N1 C2 118.8(9) . .
C9 N2 Cs3 120.3(7) . .
C13 N2 Cs3 114.5(7) . .
C13 N2 C9 117.4(10) . .
C16 N3 C20 118.1(9) . .
C23 N4 Cs6 112.8(6) . 1_545
C23 N4 C27 117.6(9) . .
C27 N4 Cs6 110.3(6) . 1_545
Mo1 O2 Mo6 121.8(5) . .
Mo5 O4 Cs4 100.4(4) . .
Mo5 O4 Cs6 137.1(5) . .
Mo5 O4 Cs7 107.4(4) . 1_565
Cs4 O4 Cs7 106.0(3) . 1_565
Cs6 O4 Cs4 105.4(3) . .
Cs6 O4 Cs7 97.7(3) . 1_565
Mo1 O6 Cs4 111.9(5) . 1_655
Mo5 O7 Cs3 95.1(4) . .
Mo5 O7 Cs4 99.5(4) . .
Cs4 O7 Cs3 110.6(3) . .
Mo2 O8 Cs4 108.1(4) . 1_655
Mo2 O8 Cs7 125.0(4) . 1_665
Cs7 O8 Cs4 107.3(3) 1_665 1_655
Mo5 O9 Cs3 102.2(3) . .
Mo6 O9 Mo5 147.7(5) . .
Mo6 O9 Cs3 109.5(3) . .
C8 O10 Mo1 129.7(8) . .
Mo2 O11 Mo3 121.9(4) . .
Mo6 O13 Cs6 141.5(6) . .
Mo1 O14 Mo6 92.1(3) . .
P1 O14 Mo1 129.7(4) . .
P1 O14 Mo6 130.6(4) . .
C15 O15 Mo2 129.7(7) . .
Mo3 O16 Cs5 122.7(4) . 1_565
C1 O17 Mo4 129.1(7) . .
Mo4 O18 Mo3 147.0(4) . .
Mo5 O19 Cs3 96.8(3) . .
C1 O19 Mo5 132.1(7) . .
C1 O19 Cs3 130.8(7) . .
Mo4 O20 Cs5 127.5(5) . 1_565
Mo4 O20 Cs7 110.7(4) . 1_565
Cs7 O20 Cs5 113.6(3) 1_565 1_565
Mo2 O21 Mo3 92.6(3) . .
P1 O21 Mo2 130.4(4) . .
P1 O21 Mo3 130.5(4) . .
Mo1 O22 Mo2 143.3(4) . .
Mo1 O22 Cs4 91.1(3) . 1_655
Mo2 O22 Cs4 94.7(3) . 1_655
Mo4 O23 Mo5 92.5(3) . .
P1 O23 Mo4 129.6(4) . .
P1 O23 Mo5 129.2(4) . .
C15 O24 Mo3 132.0(7) . .
Mo4 O25 Cs7 96.1(3) . 1_565
Mo5 O25 Mo4 122.5(5) . .
Mo5 O25 Cs7 101.8(3) . 1_565
Mo6 O27 Cs3 99.2(3) . .
C8 O27 Mo6 131.6(8) . .
C8 O27 Cs3 129.0(7) . .
Mo12 O28 Cs3 93.8(4) . .
Mo7 O33 Mo8 122.4(4) . .
Mo9 O34 Cs4 128.4(4) . 1_545
Mo9 O34 Cs6 123.3(4) . 1_545
Cs4 O34 Cs6 107.8(3) 1_545 1_545
Mo10 O35 Cs2 119.2(4) . .
Mo9 O37 Mo10 122.2(4) . .
Mo9 O38 Cs2 106.2(2) . .
Mo10 O38 Mo9 92.5(2) . .
Mo10 O38 Cs2 96.6(2) . .
P2 O38 Mo9 129.5(4) . .
P2 O38 Mo10 131.7(4) . .
P2 O38 Cs2 93.1(3) . .
C14 O39 Mo11 132.5(7) . .
Mo11 O40 Mo12 122.2(4) . .
Mo11 O40 Cs2 96.9(3) . 2_576
Mo12 O40 Cs2 96.4(3) . 2_576
Mo11 O41 Cs2 120.3(4) . .
Mo11 O41 Cs2 112.0(4) . 2_576
Cs2 O41 Cs2 91.5(2) 2_576 .
Mo9 O42 Cs6 97.9(3) . 1_545
C22 O42 Mo9 131.3(7) . .
C22 O42 Cs6 111.2(6) . 1_545
Mo12 O43 Cs2 114.3(4) . 2_576
Mo10 O44 Mo11 141.7(4) . .
Mo11 O45 Cs2 97.7(2) . .
Mo12 O45 Mo11 92.8(3) . .
Mo12 O45 Cs2 115.4(3) . .
P2 O45 Mo11 129.5(4) . .
P2 O45 Mo12 130.9(4) . .
P2 O45 Cs2 86.0(3) . .
Mo12 O47 Cs3 99.3(3) . .
C14 O47 Mo12 130.8(7) . .
C14 O47 Cs3 129.8(7) . .
C7 O48 Mo8 128.6(7) . .
C22 O49 Mo10 129.5(7) . .
Mo8 O50 Mo7 90.9(3) . .
P2 O50 Mo7 129.7(4) . .
P2 O50 Mo8 128.7(4) . .
Mo8 O51 Mo9 146.3(4) . .
Mo7 O52 Cs3 109.5(3) . .
Mo12 O52 Mo7 149.7(5) . .
Mo12 O52 Cs3 100.7(3) . .
Mo7 O53 Cs3 100.4(2) . .
C7 O53 Mo7 131.5(7) . .
C7 O53 Cs3 127.7(6) . .
Mo9 O54 Cs2 116.8(4) . .
Mo17 O59 Mo18 93.0(3) . .
P3 O59 Mo17 133.4(4) . .
P3 O59 Mo18 133.1(4) . .
Mo18 O61 Mo13 140.6(4) . .
Mo16 O62 Cs6 123.9(4) . 1_545
Mo16 O62 Cs7 129.9(4) . .
Cs7 O62 Cs6 105.8(3) . 1_545
Mo13 O63 Cs1 118.8(4) . .
Mo13 O63 Cs5 132.7(5) . 2_677
Cs5 O63 Cs1 94.3(2) 2_677 .
Mo15 O64 Cs1 104.9(2) . .
Mo16 O64 Mo15 91.6(2) . .
Mo16 O64 Cs1 106.3(2) . .
P3 O64 Mo15 126.9(4) . .
P3 O64 Mo16 133.5(4) . .
P3 O64 Cs1 89.5(3) . .
Mo15 O65 Cs5 99.0(3) . .
Mo16 O65 Mo15 121.4(4) . .
Mo16 O65 Cs5 100.1(3) . .
C21 O67 Mo14 130.0(7) . .
Mo18 O68 Cs1 126.8(4) . .
Mo18 O68 Cs5 123.8(4) . 2_677
Mo18 O68 Cs8 110.3(4) . .
Cs5 O68 Cs1 94.6(2) 2_677 .
Cs8 O68 Cs1 94.9(3) . .
Cs8 O68 Cs5 100.3(3) . 2_677
Mo14 O69 Mo15 140.6(4) . .
Mo17 O70 Mo18 121.6(4) . .
Mo17 O70 Cs8 94.1(3) . .
Mo18 O70 Cs8 91.4(3) . .
C21 O71 Mo13 130.9(7) . .
Mo14 O72 Cs8 136.8(5) . 1_655
Mo17 O73 Mo16 141.5(4) . .
Mo17 O74 Cs1 129.0(4) . .
Mo17 O74 Cs8 109.1(4) . .
Cs8 O74 Cs1 94.2(3) . .
Mo14 O75 Mo13 121.1(4) . .
Mo16 O76 Cs6 95.3(2) . 1_545
C28 O76 Mo16 132.1(6) . .
C28 O76 Cs6 101.4(6) . 1_545
Mo13 O77 Mo14 92.5(3) . .
Mo13 O77 Cs1 105.5(2) . .
Mo14 O77 Cs1 104.3(2) . .
P3 O77 Mo13 133.3(4) . .
P3 O77 Mo14 127.2(4) . .
P3 O77 Cs1 88.9(3) . .
Mo15 O78 Cs1 119.5(3) . .
Mo15 O78 Cs5 107.5(3) . .
Mo15 O78 Cs8 131.7(4) . 2_677
Cs5 O78 Cs1 92.2(2) . .
Cs8 O78 Cs1 94.6(2) 2_677 .
Cs8 O78 Cs5 104.0(3) 2_677 .
Mo16 O79 Cs1 116.7(4) . .
Mo16 O79 Cs5 107.2(4) . .
Cs5 O79 Cs1 90.9(2) . .
C28 O80 Mo15 130.8(6) . .
Mo14 O81 Cs1 118.8(4) . .
Mo14 O81 Cs8 131.9(4) . 2_677
Cs8 O81 Cs1 93.8(3) 2_677 .
O17 C1 C2 116.7(10) . .
O19 C1 O17 127.3(10) . .
O19 C1 C2 116.0(10) . .
N1 C2 C1 115.8(9) . .
N1 C2 C3 121.1(11) . .
C3 C2 C1 123.0(11) . .
C2 C3 H3 120.5 . .
C4 C3 C2 119.0(13) . .
C4 C3 H3 120.5 . .
C3 C4 H4 119.9 . .
C3 C4 C5 120.3(14) . .
C5 C4 H4 119.9 . .
C4 C5 H5 121.2 . .
C6 C5 C4 117.7(12) . .
C6 C5 H5 121.2 . .
N1 C6 C5 123.0(11) . .
N1 C6 C7 114.1(9) . .
C5 C6 C7 122.9(10) . .
O48 C7 O53 126.9(9) . .
O48 C7 C6 118.6(9) . .
O53 C7 C6 114.5(9) . .
O10 C8 O27 126.6(11) . .
O10 C8 C9 117.6(10) . .
O27 C8 C9 115.8(10) . .
N2 C9 C8 115.5(10) . .
N2 C9 C10 123.9(11) . .
C10 C9 C8 120.6(11) . .
C9 C10 H10 120.8 . .
C11 C10 C9 118.3(13) . .
C11 C10 H10 120.8 . .
C10 C11 H11 120.1 . .
C10 C11 C12 119.7(14) . .
C12 C11 H11 120.1 . .
C11 C12 H12 121.4 . .
C11 C12 C13 117.3(13) . .
C13 C12 H12 121.4 . .
N2 C13 C12 123.3(11) . .
N2 C13 C14 115.6(10) . .
C12 C13 C14 121.0(11) . .
O39 C14 C13 115.4(10) . .
O47 C14 O39 124.9(10) . .
O47 C14 C13 119.6(10) . .
O15 C15 C16 117.1(9) . .
O24 C15 O15 127.0(10) . .
O24 C15 C16 115.9(9) . .
N3 C16 C15 115.8(9) . .
N3 C16 C17 122.2(9) . .
C17 C16 C15 122.0(9) . .
C16 C17 H17 120.3 . .
C18 C17 C16 119.3(10) . .
C18 C17 H17 120.3 . .
C17 C18 H18 120.6 . .
C19 C18 C17 118.9(11) . .
C19 C18 H18 120.6 . .
C18 C19 H19 120.3 . .
C18 C19 C20 119.3(11) . .
C20 C19 H19 120.3 . .
N3 C20 C19 122.1(10) . .
N3 C20 C21 115.2(9) . .
C19 C20 C21 122.7(9) . .
O67 C21 C20 115.4(9) . .
O71 C21 O67 127.3(10) . .
O71 C21 C20 117.2(9) . .
O42 C22 C23 114.3(9) . .
O49 C22 O42 127.2(10) . .
O49 C22 C23 118.5(9) . .
N4 C23 C22 115.0(9) . .
N4 C23 C24 123.7(10) . .
C24 C23 C22 121.2(9) . .
C23 C24 H24 121.3 . .
C25 C24 C23 117.5(11) . .
C25 C24 H24 121.3 . .
C24 C25 H25 120.2 . .
C24 C25 C26 119.6(11) . .
C26 C25 H25 120.2 . .
C25 C26 H26 121.2 . .
C27 C26 C25 117.6(11) . .
C27 C26 H26 121.2 . .
N4 C27 C26 123.7(10) . .
N4 C27 C28 115.4(9) . .
C26 C27 C28 120.9(9) . .
O76 C28 Cs6 59.6(5) . 1_545
O76 C28 C27 117.0(9) . .
O80 C28 Cs6 129.1(6) . 1_545
O80 C28 O76 124.4(9) . .
O80 C28 C27 118.7(9) . .
C27 C28 Cs6 81.8(5) . 1_545
Cs8 O12W Cs8 92.7(4) . 2_577
Cs7 O14W Cs6 85.1(4) . 1_545

loop_
_geom_bond_atom_site_label_1
_geom_bond_atom_site_label_2
_geom_bond_distance
_geom_bond_site_symmetry_2
Mo1 Cs4 4.143(4) 1_655
Mo1 O1 1.707(10) .
Mo1 O2 1.913(9) .
Mo1 O6 1.726(12) .
Mo1 O10 2.278(8) .
Mo1 O14 2.313(8) .
Mo1 O22 1.900(8) .
Mo2 Cs4 4.249(4) 1_655
Mo2 Cs7 4.267(5) 1_665
Mo2 O8 1.709(9) .
Mo2 O11 1.910(8) .
Mo2 O15 2.299(8) .
Mo2 O21 2.322(7) .
Mo2 O22 1.905(8) .
Mo2 O26 1.696(9) .
Mo3 Cs5 4.162(3) 1_565
Mo3 O11 1.940(8) .
Mo3 O12 1.709(10) .
Mo3 O16 1.688(9) .
Mo3 O18 1.895(8) .
Mo3 O21 2.333(7) .
Mo3 O24 2.275(8) .
Mo4 Cs5 4.408(3) 1_565
Mo4 Cs7 4.016(5) 1_565
Mo4 O5 1.700(10) .
Mo4 O17 2.343(8) .
Mo4 O18 1.882(8) .
Mo4 O20 1.705(10) .
Mo4 O23 2.329(7) .
Mo4 O25 1.940(9) .
Mo5 Cs3 4.104(3) .
Mo5 Cs4 3.873(4) .
Mo5 Cs6 4.451(4) .
Mo5 Cs7 4.154(5) 1_565
Mo5 O4 1.698(10) .
Mo5 O7 1.702(10) .
Mo5 O9 1.896(9) .
Mo5 O19 2.302(8) .
Mo5 O23 2.350(7) .
Mo5 O25 1.916(9) .
Mo6 Cs3 4.274(3) .
Mo6 Cs6 4.364(4) .
Mo6 O2 1.931(10) .
Mo6 O3 1.688(11) .
Mo6 O9 1.879(9) .
Mo6 O13 1.706(11) .
Mo6 O14 2.354(8) .
Mo6 O27 2.235(9) .
Mo7 Cs3 4.369(3) .
Mo7 O32 1.715(9) .
Mo7 O33 1.908(8) .
Mo7 O46 1.701(9) .
Mo7 O50 2.376(7) .
Mo7 O52 1.906(8) .
Mo7 O53 2.249(8) .
Mo9 Cs4 4.335(4) 1_545
Mo9 Cs6 4.273(4) 1_545
Mo9 O34 1.712(9) .
Mo9 O37 1.907(8) .
Mo9 O38 2.337(7) .
Mo9 O42 2.233(8) .
Mo9 O51 1.912(7) .
Mo9 O54 1.704(10) .
Mo8 O30 1.711(10) .
Mo8 O33 1.923(8) .
Mo8 O36 1.706(9) .
Mo8 O48 2.345(7) .
Mo8 O50 2.336(7) .
Mo8 O51 1.891(7) .
Mo10 Cs2 4.258(2) .
Mo10 O29 1.707(9) .
Mo10 O35 1.700(9) .
Mo10 O37 1.938(8) .
Mo10 O38 2.322(7) .
Mo10 O44 1.897(8) .
Mo10 O49 2.309(8) .
Mo11 Cs2 4.118(2) 2_576
Mo11 Cs2 4.460(2) .
Mo11 O31 1.703(10) .
Mo11 O39 2.240(8) .
Mo11 O40 1.903(8) .
Mo11 O41 1.717(9) .
Mo11 O44 1.902(8) .
Mo11 O45 2.335(8) .
Mo12 Cs2 4.128(2) 2_576
Mo12 Cs3 4.136(3) .
Mo12 O28 1.716(10) .
Mo12 O40 1.945(9) .
Mo12 O43 1.701(10) .
Mo12 O45 2.318(7) .
Mo12 O47 2.310(8) .
Mo12 O52 1.887(8) .
Mo13 Cs5 4.352(3) 2_677
Mo13 O60 1.699(10) .
Mo13 O61 1.906(8) .
Mo13 O63 1.696(10) .
Mo13 O71 2.274(8) .
Mo13 O75 1.938(8) .
Mo13 O77 2.318(7) .
Mo14 Cs8 4.240(7) 1_655
Mo14 Cs8 4.345(7) 2_677
Mo14 O67 2.284(7) .
Mo14 O69 1.897(7) .
Mo14 O72 1.705(9) .
Mo14 O75 1.925(7) .
Mo14 O77 2.337(7) .
Mo14 O81 1.708(8) .
Mo15 Cs5 4.013(3) .
Mo15 Cs8 4.269(7) 2_677
Mo15 O64 2.355(7) .
Mo15 O65 1.929(7) .
Mo15 O66 1.693(8) .
Mo15 O69 1.912(7) .
Mo15 O78 1.697(8) .
Mo15 O80 2.287(7) .
Mo16 Cs5 4.032(3) .
Mo16 Cs6 4.269(4) 1_545
Mo16 Cs7 4.266(5) .
Mo16 O62 1.718(9) .
Mo16 O64 2.321(7) .
Mo16 O65 1.915(7) .
Mo16 O73 1.915(7) .
Mo16 O76 2.262(7) .
Mo16 O79 1.718(9) .
Mo17 Cs8 4.083(7) .
Mo17 O55 2.391(11) .
Mo17 O58 1.705(11) .
Mo17 O59 2.311(8) .
Mo17 O70 1.912(8) .
Mo17 O73 1.886(7) .
Mo17 O74 1.693(9) .
Mo18 Cs5 4.364(3) 2_677
Mo18 Cs8 4.018(7) .
Mo18 O56 2.407(12) .
Mo18 O57 1.708(12) .
Mo18 O59 2.318(7) .
Mo18 O61 1.887(8) .
Mo18 O68 1.708(9) .
Mo18 O70 1.936(9) .
Cs1 O64 3.593(7) 2_677
Cs1 O64 3.593(7) .
Cs1 O68 3.565(9) 2_677
Cs1 O68 3.564(9) .
Cs1 O74 3.503(9) .
Cs1 O74 3.503(9) 2_677
Cs1 O77 3.601(7) 2_677
Cs1 O77 3.601(7) .
Cs1 O78 3.705(8) 2_677
Cs1 O78 3.705(8) .
Cs1 O81 3.687(9) .
Cs1 O81 3.687(9) 2_677
Cs2 Mo11 4.118(2) 2_576
Cs2 Mo12 4.128(2) 2_576
Cs2 P2 3.720(3) .
Cs2 O35 3.162(9) .
Cs2 O38 3.312(7) .
Cs2 O40 3.430(9) 2_576
Cs2 O41 3.340(9) .
Cs2 O41 3.153(9) 2_576
Cs2 O43 3.124(10) 2_576
Cs2 O45 3.501(8) .
Cs2 O54 3.526(10) .
Cs2 O18W 2.83(2) .
Cs3 N1 3.472(9) .
Cs3 N2 3.378(10) .
Cs3 O7 3.586(10) .
Cs3 O9 3.263(9) .
Cs3 O19 3.138(9) .
Cs3 O27 3.301(9) .
Cs3 O28 3.650(10) .
Cs3 O47 3.076(8) .
Cs3 O52 3.348(8) .
Cs3 O53 3.361(8) .
Cs3 O16W 3.808(17) .
Cs3 O22W 3.77(3) .
Cs4 Mo1 4.143(4) 1_455
Cs4 Mo2 4.249(4) 1_455
Cs4 Mo9 4.335(4) 1_565
Cs4 O4 3.187(10) .
Cs4 O6 3.178(12) 1_455
Cs4 O7 3.210(10) .
Cs4 O8 3.396(10) 1_455
Cs4 O22 3.645(9) 1_455
Cs4 O34 3.060(10) 1_565
Cs4 O11W 3.558(13) .
Cs4 O15W 3.169(16) .
Cs5 Mo3 4.162(3) 1_545
Cs5 Mo13 4.352(3) 2_677
Cs5 Mo18 4.364(3) 2_677
Cs5 O16 3.001(9) 1_545
Cs5 O20 3.158(10) 1_545
Cs5 O63 3.019(10) 2_677
Cs5 O65 3.230(8) .
Cs5 O68 3.176(10) 2_677
Cs5 O78 3.161(8) .
Cs5 O79 3.174(9) .
Cs6 Mo16 4.269(4) 1_565
Cs6 N4 3.291(10) 1_565
Cs6 O4 3.054(11) .
Cs6 O13 2.898(12) .
Cs6 O34 3.087(10) 1_565
Cs6 O42 3.348(9) 1_565
Cs6 O62 3.066(10) 1_565
Cs6 O76 3.419(8) 1_565
Cs6 C28 3.887(11) 1_565
Cs6 O4W 3.698(10) 1_565
Cs6 O7W 2.912(16) .
Cs6 O14W 3.678(17) 1_565
Cs7 Mo2 4.267(5) 1_445
Cs7 Mo4 4.016(5) 1_545
Cs7 Mo5 4.154(5) 1_545
Cs7 Cs6 4.801(7) 1_545
Cs7 O4 3.318(11) 1_545
Cs7 O8 3.049(10) 1_445
Cs7 O20 3.082(11) 1_545
Cs7 O25 3.316(10) 1_545
Cs7 O62 2.954(10) .
Cs7 O14W 3.414(17) .
Cs7 O20W 3.59(2) 1_465
Cs8 Mo14 4.240(7) 1_455
Cs8 Mo15 4.269(7) 2_677
Cs8 O68 3.093(12) .
Cs8 O70 3.473(11) .
Cs8 O72 2.834(11) 1_455
Cs8 O74 3.202(11) .
Cs8 O78 2.948(10) 2_677
Cs8 O81 3.014(11) 2_677
Cs8 O12W 2.895(17) .
Cs8 O12W 3.486(17) 2_577
P1 O14 1.516(8) .
P1 O21 1.527(8) .
P1 O23 1.521(8) .
P2 O38 1.522(7) .
P2 O45 1.524(8) .
P2 O50 1.515(8) .
P3 O59 1.531(8) .
P3 O64 1.518(7) .
P3 O77 1.530(8) .
N1 C2 1.342(14) .
N1 C6 1.325(14) .
N2 C9 1.336(15) .
N2 C13 1.329(14) .
N3 C16 1.329(13) .
N3 C20 1.347(13) .
N4 Cs6 3.291(10) 1_545
N4 C23 1.335(13) .
N4 C27 1.342(13) .
O4 Cs7 3.318(11) 1_565
O6 Cs4 3.178(12) 1_655
O8 Cs4 3.396(10) 1_655
O8 Cs7 3.049(10) 1_665
O10 C8 1.239(14) .
O15 C15 1.247(13) .
O16 Cs5 3.001(9) 1_565
O17 C1 1.237(13) .
O19 C1 1.239(13) .
O20 Cs5 3.158(10) 1_565
O20 Cs7 3.082(11) 1_565
O22 Cs4 3.645(8) 1_655
O24 C15 1.234(13) .
O25 Cs7 3.316(10) 1_565
O27 C8 1.263(14) .
O34 Cs4 3.060(10) 1_545
O34 Cs6 3.087(10) 1_545
O39 C14 1.275(14) .
O40 Cs2 3.430(8) 2_576
O41 Cs2 3.153(9) 2_576
O42 Cs6 3.348(9) 1_545
O42 C22 1.274(13) .
O43 Cs2 3.124(10) 2_576
O47 C14 1.259(13) .
O48 C7 1.243(12) .
O49 C22 1.232(13) .
O53 C7 1.266(12) .
O62 Cs6 3.067(10) 1_545
O63 Cs5 3.019(10) 2_677
O67 C21 1.252(13) .
O68 Cs5 3.176(10) 2_677
O71 C21 1.239(13) .
O72 Cs8 2.834(11) 1_655
O76 Cs6 3.419(8) 1_545
O76 C28 1.292(12) .
O78 Cs8 2.948(10) 2_677
O80 C28 1.256(12) .
O81 Cs8 3.014(11) 2_677
C1 C2 1.508(15) .
C2 C3 1.397(17) .
C3 H3 0.9300 .
C3 C4 1.344(19) .
C4 H4 0.9300 .
C4 C5 1.388(19) .
C5 H5 0.9300 .
C5 C6 1.374(17) .
C6 C7 1.514(14) .
C8 C9 1.521(16) .
C9 C10 1.369(18) .
C10 H10 0.9300 .
C10 C11 1.37(2) .
C11 H11 0.9300 .
C11 C12 1.39(2) .
C12 H12 0.9300 .
C12 C13 1.394(17) .
C13 C14 1.491(15) .
C15 C16 1.506(14) .
C16 C17 1.388(15) .
C17 H17 0.9300 .
C17 C18 1.381(16) .
C18 H18 0.9300 .
C18 C19 1.353(16) .
C19 H19 0.9300 .
C19 C20 1.396(15) .
C20 C21 1.505(14) .
C22 C23 1.528(14) .
C23 C24 1.389(15) .
C24 H24 0.9300 .
C24 C25 1.385(16) .
C25 H25 0.9300 .
C25 C26 1.409(16) .
C26 H26 0.9300 .
C26 C27 1.371(15) .
C27 C28 1.493(14) .
C28 Cs6 3.887(11) 1_545
O4W Cs6 3.698(10) 1_545
O12W Cs8 3.486(17) 2_577
O14W Cs6 3.678(16) 1_545
O20W Cs7 3.59(2) 1_645
